data_4331788
loop_
_publ_author_name
'Jun-Liang Liu'
'Wei-Quan Lin'
'Yan-Cong Chen'
'Ji-Dong Leng'
'Fu-Sheng Guo'
'Ming-Liang Tong'

_publ_contact_author
;
Professor Ming-Liang Tong
School of Chemistry and Chemical Engineering
Sun Yat-Sen University
Guangzhou 510275
PR China
;
_publ_contact_author_email tongml@mail.sysu.edu.cn
_publ_contact_author_fax 81-20-8411-2245
_publ_contact_author_phone 86-20-8411-0966
_publ_section_title
;
 Symmetry-Related [LnIII6MnIII12] Clusters toward Single-Molecule Magnets
 and Cryogenic Magnetic Refrigerants
;
_journal_name_full 'Inorganic Chemistry'
_journal_page_first 457
_journal_page_last 463
_journal_paper_doi 10.1021/ic302349f
_journal_volume 52
_journal_year 2013
_chemical_formula_sum 'C123 H194 Mn12 N8 O89 Tb6'
_chemical_formula_weight 4821.66
_chemical_name_systematic
; 
 ? 
;
_space_group_IT_number 70
_symmetry_cell_setting orthorhombic
_symmetry_space_group_name_Hall '-F 2uv 2vw'
_symmetry_space_group_name_H-M 'F d d d :2'
_atom_sites_solution_hydrogens geom
_atom_sites_solution_primary direct
_atom_sites_solution_secondary difmap
_audit_creation_method SHELXL-97
_cell_angle_alpha 90.00
_cell_angle_beta 90.00
_cell_angle_gamma 90.00
_cell_formula_units_Z 8
_cell_length_a 22.8370(7)
_cell_length_b 37.3301(12)
_cell_length_c 46.1780(15)
_cell_measurement_temperature 150(2)
_cell_volume 39367(2)
_computing_cell_refinement 'PROCESS-AUTO (Rigaku, 1998)'
_computing_data_collection 'PROCESS-AUTO (Rigaku, 1998)'
_computing_data_reduction 'PROCESS-AUTO (Rigaku, 1998)'
_computing_molecular_graphics 'Bruker SHELXTL'
_computing_publication_material 'Bruker SHELXTL'
_computing_structure_refinement 'SHELXL-97 (Sheldrick, 1997)'
_computing_structure_solution 'SHELXS-97 (Sheldrick, 1990)'
_diffrn_ambient_temperature 150(2)
_diffrn_measured_fraction_theta_full 0.975
_diffrn_measured_fraction_theta_max 0.975
_diffrn_measurement_device_type 'Rigaku R-AXIS SPIDE IP'
_diffrn_measurement_method 'phi and omega scans'
_diffrn_radiation_monochromator graphite
_diffrn_radiation_source 'rotation target'
_diffrn_radiation_type MoK\a
_diffrn_radiation_wavelength 0.71073
_diffrn_reflns_av_R_equivalents 0.0815
_diffrn_reflns_av_sigmaI/netI 0.0923
_diffrn_reflns_limit_h_max 28
_diffrn_reflns_limit_h_min -19
_diffrn_reflns_limit_k_max 46
_diffrn_reflns_limit_k_min -45
_diffrn_reflns_limit_l_max 56
_diffrn_reflns_limit_l_min -55
_diffrn_reflns_number 29294
_diffrn_reflns_theta_full 26.00
_diffrn_reflns_theta_max 26.00
_diffrn_reflns_theta_min 3.03
_exptl_absorpt_coefficient_mu 2.951
_exptl_absorpt_correction_T_max 0.8665
_exptl_absorpt_correction_T_min 0.7184
_exptl_absorpt_correction_type multi-scan
_exptl_crystal_colour black
_exptl_crystal_density_diffrn 1.627
_exptl_crystal_description block
_exptl_crystal_F_000 19120
_exptl_crystal_size_max 0.12
_exptl_crystal_size_mid 0.09
_exptl_crystal_size_min 0.05
_platon_squeeze_details
;
;
_refine_diff_density_max 1.781
_refine_diff_density_min -1.246
_refine_diff_density_rms 0.145
_refine_ls_extinction_coef 0.000014(5)
_refine_ls_extinction_expression Fc^*^=kFc[1+0.001xFc^2^\l^3^/sin(2\q)]^-1/4^
_refine_ls_extinction_method SHELXL
_refine_ls_goodness_of_fit_ref 1.007
_refine_ls_hydrogen_treatment constr
_refine_ls_matrix_type full
_refine_ls_number_parameters 494
_refine_ls_number_reflns 9439
_refine_ls_number_restraints 56
_refine_ls_restrained_S_all 1.012
_refine_ls_R_factor_all 0.1117
_refine_ls_R_factor_gt 0.0620
_refine_ls_shift/su_max 0.001
_refine_ls_shift/su_mean 0.000
_refine_ls_structure_factor_coef Fsqd
_refine_ls_weighting_details 'calc w=1/[\s^2^(Fo^2^)+(0.0802P)^2^+0.0000P] where P=(Fo^2^+2Fc^2^)/3'
_refine_ls_weighting_scheme calc
_refine_ls_wR_factor_gt 0.1397
_refine_ls_wR_factor_ref 0.1577
_reflns_number_gt 5669
_reflns_number_total 9439
_reflns_threshold_expression >2sigma(I)
_cod_data_source_file ic302349f_si_001_3.cif
_cod_data_source_block 1-Tb
_cod_original_sg_symbol_H-M 'F d d d'
_cod_database_code 4331788

loop_
_symmetry_equiv_pos_as_xyz
'x, y, z'
'-x+3/4, -y+3/4, z'
'-x+3/4, y, -z+3/4'
'x, -y+3/4, -z+3/4'
'x, y+1/2, z+1/2'
'-x+3/4, -y+5/4, z+1/2'
'-x+3/4, y+1/2, -z+5/4'
'x, -y+5/4, -z+5/4'
'x+1/2, y, z+1/2'
'-x+5/4, -y+3/4, z+1/2'
'-x+5/4, y, -z+5/4'
'x+1/2, -y+3/4, -z+5/4'
'x+1/2, y+1/2, z'
'-x+5/4, -y+5/4, z'
'-x+5/4, y+1/2, -z+3/4'
'x+1/2, -y+5/4, -z+3/4'
'-x, -y, -z'
'x-3/4, y-3/4, -z'
'x-3/4, -y, z-3/4'
'-x, y-3/4, z-3/4'
'-x, -y+1/2, -z+1/2'
'x-3/4, y-1/4, -z+1/2'
'x-3/4, -y+1/2, z-1/4'
'-x, y-1/4, z-1/4'
'-x+1/2, -y, -z+1/2'
'x-1/4, y-3/4, -z+1/2'
'x-1/4, -y, z-1/4'
'-x+1/2, y-3/4, z-1/4'
'-x+1/2, -y+1/2, -z'
'x-1/4, y-1/4, -z'
'x-1/4, -y+1/2, z-3/4'
'-x+1/2, y-1/4, z-3/4'

loop_
_atom_site_label
_atom_site_type_symbol
_atom_site_fract_x
_atom_site_fract_y
_atom_site_fract_z
_atom_site_U_iso_or_equiv
_atom_site_adp_type
_atom_site_occupancy
_atom_site_symmetry_multiplicity
_atom_site_calc_flag
_atom_site_refinement_flags
_atom_site_disorder_assembly
_atom_site_disorder_group
Tb1 Tb 1.14019(2) 0.527697(10) 0.076240(10) 0.04270(17) Uani 1 1 d . . .
Tb2 Tb 1.1250 0.6250 0.059117(13) 0.03853(18) Uani 1 2 d S . .
Mn1 Mn 1.06031(6) 0.58470(3) 0.12289(3) 0.0377(3) Uani 1 1 d . . .
Mn2 Mn 0.99614(6) 0.55914(3) 0.06742(3) 0.0419(4) Uani 1 1 d . . .
Mn3 Mn 1.19255(7) 0.55589(4) 0.00926(3) 0.0482(4) Uani 1 1 d . . .
N1 N 0.9318(3) 0.52679(18) 0.05540(15) 0.0415(17) Uani 1 1 d . . .
N2 N 1.2676(4) 0.5449(2) -0.00998(19) 0.061(2) Uani 1 1 d . . .
O1 O 1.0630(3) 0.58354(13) 0.08220(12) 0.0414(14) Uani 1 1 d . . .
O2 O 1.1250 0.55176(19) 0.1250 0.039(2) Uani 1 2 d S . .
O3 O 1.1250 0.6250 0.1250 0.047(3) Uani 1 4 d S . .
O4 O 1.1265(3) 0.56678(14) 0.03396(12) 0.0449(15) Uani 1 1 d . . .
H4O H 1.0942 0.5624 0.0253 0.054 Uiso 1 1 d R . .
O5 O 1.1883(3) 0.58383(14) 0.08474(12) 0.0427(15) Uani 1 1 d . . .
H5O H 1.2229 0.5840 0.0777 0.051 Uiso 1 1 d R . .
O6 O 1.0055(4) 0.6250 0.1250 0.044(2) Uani 1 2 d S . .
H6O H 0.9681 0.6250 0.1250 0.052 Uiso 1 2 d SR . .
O7 O 0.9408(3) 0.59658(16) 0.07267(14) 0.0523(16) Uani 1 1 d . . .
O8 O 1.0431(3) 0.51797(13) 0.06086(12) 0.0451(15) Uani 1 1 d . . .
O10 O 1.1596(3) 0.57283(17) -0.02581(14) 0.0594(18) Uani 1 1 d . . .
O11 O 1.2303(3) 0.54067(16) 0.04297(13) 0.0516(16) Uani 1 1 d . . .
O12 O 1.0436(4) 0.5947(2) -0.08884(19) 0.095(3) Uani 1 1 d U . .
O13 O 0.9922(3) 0.54619(16) 0.11694(13) 0.0514(17) Uani 1 1 d . . .
O14 O 1.0224(3) 0.50824(15) 0.15145(13) 0.0496(16) Uani 1 1 d . . .
O15 O 1.0086(3) 0.57510(15) 0.02135(13) 0.0479(15) Uani 1 1 d . . .
O16 O 1.0432(3) 0.63083(15) 0.02408(13) 0.0487(16) Uani 1 1 d . . .
O17 O 1.1510(3) 0.48004(15) 0.04342(14) 0.0551(18) Uani 1 1 d . . .
O18 O 1.1657(3) 0.50169(16) -0.00163(14) 0.0568(18) Uani 1 1 d . . .
O19 O 1.1103(3) 0.47625(16) 0.10154(13) 0.0558(18) Uani 1 1 d . . .
C1 C 0.8843(5) 0.5949(3) 0.0768(2) 0.054(3) Uani 1 1 d . A .
C2 C 0.8519(5) 0.5627(3) 0.0729(3) 0.073(3) Uani 1 1 d . . .
C3 C 0.7904(6) 0.5627(4) 0.0784(3) 0.114(6) Uani 1 1 d . B .
H3 H 0.7695 0.5410 0.0755 0.137 Uiso 1 1 calc R . .
C4 C 0.7601(6) 0.5919(5) 0.0875(5) 0.165(10) Uani 1 1 d . . .
C5 C 0.7922(6) 0.6235(4) 0.0900(4) 0.118(6) Uani 1 1 d . A .
H5 H 0.7718 0.6444 0.0959 0.142 Uiso 1 1 calc R . .
C6 C 0.8526(5) 0.6267(3) 0.0845(3) 0.075(4) Uani 1 1 d . . .
C7 C 0.8781(5) 0.5307(3) 0.0608(2) 0.056(3) Uani 1 1 d . . .
H7 H 0.8529 0.5112 0.0567 0.067 Uiso 1 1 calc R . .
C9 C 0.8811(5) 0.6603(3) 0.0883(2) 0.064(3) Uani 0.50 1 d PD A 1
H9 H 0.8559 0.6787 0.0952 0.076 Uiso 0.50 1 calc PR A 1
O9 O 0.9311(5) 0.6699(3) 0.0845(3) 0.058(4) Uani 0.50 1 d PD A 1
C8 C 0.7024(15) 0.5840(13) 0.1052(8) 0.138(17) Uani 0.50 1 d P B 1
H8A H 0.7062 0.5609 0.1151 0.207 Uiso 0.50 1 calc PR B 1
H8B H 0.6689 0.5832 0.0920 0.207 Uiso 0.50 1 calc PR B 1
H8C H 0.6963 0.6029 0.1196 0.207 Uiso 0.50 1 calc PR B 1
C9' C 0.8811(5) 0.6603(3) 0.0883(2) 0.064(3) Uani 0.50 1 d P A 2
H9' H 0.9225 0.6593 0.0898 0.076 Uiso 0.50 1 calc PR A 2
O9' O 0.8601(7) 0.6892(4) 0.0898(4) 0.079(5) Uani 0.50 1 d P A 2
C8' C 0.6921(15) 0.5997(13) 0.0814(8) 0.138(17) Uani 0.50 1 d P B 2
H8'A H 0.6861 0.6032 0.0606 0.207 Uiso 0.50 1 calc PR B 2
H8'B H 0.6801 0.6213 0.0919 0.207 Uiso 0.50 1 calc PR B 2
H8'C H 0.6687 0.5792 0.0880 0.207 Uiso 0.50 1 calc PR B 2
C10 C 0.9563(4) 0.4953(2) 0.04037(19) 0.047(2) Uani 1 1 d . . .
H10A H 0.9642 0.5012 0.0198 0.056 Uiso 1 1 calc R . .
H10B H 0.9281 0.4752 0.0410 0.056 Uiso 1 1 calc R . .
C11 C 1.0125(4) 0.4848(2) 0.0554(2) 0.049(2) Uani 1 1 d . . .
H11A H 1.0041 0.4721 0.0738 0.059 Uiso 1 1 calc R . .
H11B H 1.0362 0.4689 0.0429 0.059 Uiso 1 1 calc R . .
C12 C 1.1772(6) 0.5662(3) -0.0525(2) 0.065(3) Uani 1 1 d . . .
C13 C 1.2322(6) 0.5517(3) -0.0591(2) 0.069(3) Uani 1 1 d . . .
C14 C 1.2477(7) 0.5436(4) -0.0892(3) 0.094(4) Uani 1 1 d U . .
H14 H 1.2837 0.5323 -0.0939 0.113 Uiso 1 1 calc R . .
C15 C 1.2079(8) 0.5531(4) -0.1107(3) 0.095(4) Uani 1 1 d U . .
C16 C 1.1570(7) 0.5698(3) -0.1055(3) 0.089(4) Uani 1 1 d U . .
H16 H 1.1330 0.5775 -0.1211 0.106 Uiso 1 1 calc R . .
C17 C 1.1388(5) 0.5759(3) -0.0762(2) 0.061(3) Uani 1 1 d U . .
C18 C 1.2761(6) 0.5411(3) -0.0375(3) 0.072(3) Uani 1 1 d . . .
H18 H 1.3120 0.5311 -0.0440 0.086 Uiso 1 1 calc R . .
C19 C 1.2288(10) 0.5448(5) -0.1428(4) 0.163(8) Uani 1 1 d U . .
H19A H 1.2695 0.5364 -0.1425 0.244 Uiso 1 1 calc R . .
H19B H 1.2261 0.5666 -0.1545 0.244 Uiso 1 1 calc R . .
H19C H 1.2037 0.5262 -0.1512 0.244 Uiso 1 1 calc R . .
C20 C 1.0815(6) 0.5895(3) -0.0704(2) 0.067(3) Uani 1 1 d U . .
H20 H 1.0720 0.5949 -0.0509 0.080 Uiso 1 1 calc R . .
C21 C 1.3126(5) 0.5364(3) 0.0113(2) 0.065(3) Uani 1 1 d . . .
H21A H 1.3339 0.5584 0.0170 0.078 Uiso 1 1 calc R . .
H21B H 1.3412 0.5192 0.0031 0.078 Uiso 1 1 calc R . .
C22 C 1.2813(5) 0.5198(3) 0.0377(2) 0.060(3) Uani 1 1 d . . .
H22A H 1.2704 0.4946 0.0336 0.072 Uiso 1 1 calc R . .
H22B H 1.3073 0.5202 0.0548 0.072 Uiso 1 1 calc R . .
C23 C 0.9854(5) 0.5180(2) 0.1327(2) 0.047(2) Uani 1 1 d . . .
C24 C 0.9304(5) 0.4958(3) 0.1290(2) 0.072(3) Uani 1 1 d . . .
H24A H 0.9216 0.4834 0.1472 0.108 Uiso 1 1 calc R . .
H24B H 0.9364 0.4782 0.1136 0.108 Uiso 1 1 calc R . .
H24C H 0.8976 0.5115 0.1239 0.108 Uiso 1 1 calc R . .
C25 C 1.0113(4) 0.6071(2) 0.01284(19) 0.046(2) Uani 1 1 d . . .
C26 C 0.9723(5) 0.6171(2) -0.0123(2) 0.068(3) Uani 1 1 d . . .
H26A H 0.9368 0.6287 -0.0050 0.102 Uiso 1 1 calc R . .
H26B H 0.9615 0.5954 -0.0230 0.102 Uiso 1 1 calc R . .
H26C H 0.9932 0.6336 -0.0252 0.102 Uiso 1 1 calc R . .
C27 C 1.1597(5) 0.4765(3) 0.0159(3) 0.058(3) Uani 1 1 d . . .
C28 C 1.1644(7) 0.4382(3) 0.0053(2) 0.084(4) Uani 1 1 d . . .
H28A H 1.1951 0.4365 -0.0095 0.126 Uiso 1 1 calc R . .
H28B H 1.1269 0.4307 -0.0030 0.126 Uiso 1 1 calc R . .
H28C H 1.1743 0.4225 0.0216 0.126 Uiso 1 1 calc R . .
C29 C 1.1250 0.4637(7) 0.1250 0.187(10) Uani 1 2 d SDU . .
C30 C 1.1250 0.4239(7) 0.1250 0.187(10) Uani 1 2 d SDU . .
H30A H 1.1478 0.4152 0.1415 0.281 Uiso 0.50 1 calc PR . .
H30B H 1.1426 0.4152 0.1070 0.281 Uiso 0.50 1 calc PR . .
H30C H 1.0847 0.4152 0.1265 0.281 Uiso 0.50 1 calc PR . .

loop_
_atom_site_aniso_label
_atom_site_aniso_U_11
_atom_site_aniso_U_22
_atom_site_aniso_U_33
_atom_site_aniso_U_23
_atom_site_aniso_U_13
_atom_site_aniso_U_12
Tb1 0.0464(3) 0.0367(2) 0.0450(3) -0.00567(19) 0.0011(2) -0.00230(19)
Tb2 0.0389(4) 0.0359(3) 0.0407(4) 0.000 0.000 -0.0031(3)
Mn1 0.0405(8) 0.0357(6) 0.0369(7) 0.0001(6) 0.0008(6) 0.0006(6)
Mn2 0.0402(9) 0.0397(7) 0.0459(8) -0.0015(6) -0.0020(6) -0.0046(6)
Mn3 0.0493(10) 0.0515(8) 0.0438(8) -0.0074(7) 0.0034(7) -0.0035(7)
N1 0.039(5) 0.048(4) 0.037(4) -0.006(3) 0.000(3) -0.006(4)
N2 0.059(6) 0.067(5) 0.056(6) -0.008(5) 0.012(5) -0.002(5)
O1 0.046(4) 0.035(3) 0.043(4) -0.002(3) -0.003(3) 0.004(3)
O2 0.042(5) 0.041(4) 0.036(5) 0.000 -0.017(4) 0.000
O3 0.060(9) 0.052(7) 0.029(6) 0.000 0.000 0.000
O4 0.047(4) 0.044(3) 0.043(3) -0.018(3) 0.008(3) -0.011(3)
O5 0.039(4) 0.043(3) 0.046(4) -0.004(3) -0.002(3) -0.004(3)
O6 0.033(5) 0.037(4) 0.060(6) 0.010(4) 0.000 0.000
O7 0.037(4) 0.053(4) 0.067(4) -0.001(3) 0.001(3) 0.003(3)
O8 0.057(4) 0.032(3) 0.045(4) -0.003(3) 0.002(3) -0.002(3)
O10 0.073(5) 0.063(4) 0.042(4) -0.008(3) 0.000(4) -0.012(4)
O11 0.051(5) 0.053(3) 0.051(4) -0.011(3) 0.007(3) 0.002(3)
O12 0.106(7) 0.082(5) 0.096(6) 0.015(4) -0.043(5) -0.021(5)
O13 0.063(5) 0.052(4) 0.040(4) 0.008(3) 0.002(3) -0.003(3)
O14 0.058(5) 0.045(3) 0.046(4) 0.006(3) -0.005(3) -0.007(3)
O15 0.049(4) 0.050(3) 0.045(4) 0.006(3) 0.001(3) -0.005(3)
O16 0.051(4) 0.051(4) 0.045(4) -0.004(3) -0.001(3) -0.012(3)
O17 0.072(5) 0.038(3) 0.056(4) -0.020(3) 0.015(4) -0.005(3)
O18 0.072(5) 0.044(3) 0.054(4) -0.010(3) -0.013(4) -0.007(3)
O19 0.070(5) 0.051(4) 0.046(4) -0.015(3) 0.000(3) -0.014(3)
C1 0.042(7) 0.061(6) 0.058(6) -0.010(5) -0.013(5) 0.001(5)
C2 0.055(8) 0.080(7) 0.083(8) -0.040(6) 0.011(6) -0.025(6)
C3 0.078(11) 0.117(11) 0.148(13) -0.094(10) 0.048(9) -0.038(9)
C4 0.021(7) 0.195(16) 0.28(2) -0.174(17) 0.027(10) -0.008(9)
C5 0.052(9) 0.127(11) 0.176(15) -0.108(11) 0.013(9) -0.012(8)
C6 0.047(8) 0.089(8) 0.089(9) -0.055(7) 0.000(6) 0.010(6)
C7 0.051(7) 0.071(7) 0.045(6) -0.022(5) -0.003(5) -0.016(5)
C9 0.062(9) 0.055(6) 0.074(8) -0.021(6) -0.016(6) 0.011(6)
O9 0.037(9) 0.057(8) 0.079(10) 0.000(7) 0.001(7) 0.009(7)
C8 0.043(14) 0.20(4) 0.17(3) -0.10(4) 0.05(2) -0.023(18)
C9' 0.062(9) 0.055(6) 0.074(8) -0.021(6) -0.016(6) 0.011(6)
O9' 0.071(12) 0.073(10) 0.094(12) -0.032(9) -0.018(9) 0.027(9)
C8' 0.043(14) 0.20(4) 0.17(3) -0.10(4) 0.05(2) -0.023(18)
C10 0.051(7) 0.046(5) 0.043(5) -0.003(4) 0.003(5) -0.011(4)
C11 0.055(7) 0.034(4) 0.059(6) -0.014(4) -0.013(5) -0.014(4)
C12 0.076(9) 0.062(6) 0.056(7) -0.004(5) 0.008(6) -0.040(6)
C13 0.086(10) 0.090(8) 0.031(6) -0.025(6) 0.006(6) -0.026(7)
C14 0.090(8) 0.115(8) 0.078(7) -0.014(6) 0.017(6) -0.017(7)
C15 0.099(8) 0.120(8) 0.066(7) -0.015(6) 0.003(6) -0.023(7)
C16 0.097(8) 0.092(7) 0.077(7) -0.009(6) -0.009(6) -0.026(6)
C17 0.075(7) 0.063(5) 0.045(5) -0.005(5) -0.005(5) -0.028(5)
C18 0.065(9) 0.070(7) 0.081(9) -0.006(7) 0.027(7) -0.004(6)
C19 0.161(11) 0.188(11) 0.139(10) -0.016(8) 0.007(8) -0.015(9)
C20 0.077(7) 0.060(5) 0.063(6) 0.015(5) -0.016(5) -0.022(5)
C21 0.048(7) 0.074(7) 0.073(8) -0.018(6) 0.017(6) 0.011(6)
C22 0.060(8) 0.067(6) 0.053(6) -0.004(5) 0.013(5) 0.011(5)
C23 0.049(7) 0.053(5) 0.039(5) 0.002(4) 0.005(5) -0.006(5)
C24 0.056(8) 0.093(8) 0.067(8) -0.003(6) 0.006(6) -0.022(6)
C25 0.040(6) 0.056(6) 0.043(6) 0.001(5) -0.008(4) -0.012(5)
C26 0.070(8) 0.051(6) 0.083(8) 0.012(6) -0.026(6) -0.025(5)
C27 0.052(7) 0.044(5) 0.077(8) -0.020(6) -0.010(6) -0.001(5)
C28 0.131(13) 0.058(6) 0.064(7) -0.018(6) 0.017(8) -0.004(7)
C29 0.198(12) 0.172(11) 0.192(11) 0.000 -0.015(7) 0.000
C30 0.198(12) 0.172(11) 0.192(11) 0.000 -0.015(7) 0.000

loop_
_atom_type_symbol
_atom_type_description
_atom_type_scat_dispersion_real
_atom_type_scat_dispersion_imag
_atom_type_scat_source
C C 0.0033 0.0016 'International Tables Vol C Tables 4.2.6.8 and 6.1.1.4'
H H 0.0000 0.0000 'International Tables Vol C Tables 4.2.6.8 and 6.1.1.4'
N N 0.0061 0.0033 'International Tables Vol C Tables 4.2.6.8 and 6.1.1.4'
O O 0.0106 0.0060 'International Tables Vol C Tables 4.2.6.8 and 6.1.1.4'
Mn Mn 0.3368 0.7283 'International Tables Vol C Tables 4.2.6.8 and 6.1.1.4'
Tb Tb -0.1723 4.1537 'International Tables Vol C Tables 4.2.6.8 and 6.1.1.4'

loop_
_geom_angle_atom_site_label_1
_geom_angle_atom_site_label_2
_geom_angle_atom_site_label_3
_geom_angle
_geom_angle_site_symmetry_1
_geom_angle_site_symmetry_3
O19 Tb1 O17 74.5(2) . .
O19 Tb1 O8 75.5(2) . .
O17 Tb1 O8 77.7(2) . .
O19 Tb1 O14 77.1(2) . 11_654
O17 Tb1 O14 87.7(2) . 11_654
O8 Tb1 O14 151.6(2) . 11_654
O19 Tb1 O5 140.0(2) . .
O17 Tb1 O5 136.0(2) . .
O8 Tb1 O5 127.94(19) . .
O14 Tb1 O5 79.1(2) 11_654 .
O19 Tb1 O2 78.5(2) . .
O17 Tb1 O2 152.3(2) . .
O8 Tb1 O2 101.56(14) . .
O14 Tb1 O2 80.29(16) 11_654 .
O5 Tb1 O2 66.03(19) . .
O19 Tb1 O4 147.5(2) . .
O17 Tb1 O4 87.2(2) . .
O8 Tb1 O4 74.5(2) . .
O14 Tb1 O4 129.6(2) 11_654 .
O5 Tb1 O4 70.70(18) . .
O2 Tb1 O4 119.66(19) . .
O19 Tb1 O11 132.3(2) . .
O17 Tb1 O11 71.3(2) . .
O8 Tb1 O11 126.3(2) . .
O14 Tb1 O11 69.4(2) 11_654 .
O5 Tb1 O11 64.77(19) . .
O2 Tb1 O11 125.75(16) . .
O4 Tb1 O11 61.5(2) . .
O19 Tb1 O1 112.6(2) . .
O17 Tb1 O1 135.0(2) . .
O8 Tb1 O1 62.81(17) . .
O14 Tb1 O1 137.14(18) 11_654 .
O5 Tb1 O1 67.27(19) . .
O2 Tb1 O1 62.48(16) . .
O4 Tb1 O1 63.07(17) . .
O11 Tb1 O1 115.07(18) . .
O19 Tb1 Mn1 105.52(15) . 11_654
O17 Tb1 Mn1 153.35(18) . 11_654
O8 Tb1 Mn1 128.60(14) . 11_654
O14 Tb1 Mn1 66.79(14) 11_654 11_654
O5 Tb1 Mn1 34.85(14) . 11_654
O2 Tb1 Mn1 34.29(10) . 11_654
O4 Tb1 Mn1 102.82(12) . 11_654
O11 Tb1 Mn1 91.65(13) . 11_654
O1 Tb1 Mn1 70.44(12) . 11_654
O19 Tb1 Mn3 142.12(15) . .
O17 Tb1 Mn3 67.65(16) . .
O8 Tb1 Mn3 95.86(14) . .
O14 Tb1 Mn3 100.98(16) 11_654 .
O5 Tb1 Mn3 73.97(14) . .
O2 Tb1 Mn3 139.04(15) . .
O4 Tb1 Mn3 32.61(14) . .
O11 Tb1 Mn3 31.85(15) . .
O1 Tb1 Mn3 94.59(12) . .
Mn1 Tb1 Mn3 108.29(3) 11_654 .
O19 Tb1 Mn2 93.34(18) . .
O17 Tb1 Mn2 106.02(18) . .
O8 Tb1 Mn2 30.26(13) . .
O14 Tb1 Mn2 160.78(15) 11_654 .
O5 Tb1 Mn2 98.95(15) . .
O2 Tb1 Mn2 81.47(5) . .
O4 Tb1 Mn2 65.85(15) . .
O11 Tb1 Mn2 127.33(15) . .
O1 Tb1 Mn2 32.56(12) . .
Mn1 Tb1 Mn2 100.61(3) 11_654 .
Mn3 Tb1 Mn2 96.75(4) . .
O1 Tb2 O1 126.1(3) 14_655 .
O1 Tb2 O5 80.61(18) 14_655 .
O1 Tb2 O5 73.7(2) . .
O1 Tb2 O5 73.7(2) 14_655 14_655
O1 Tb2 O5 80.61(18) . 14_655
O5 Tb2 O5 121.4(3) . 14_655
O1 Tb2 O4 69.03(18) 14_655 14_655
O1 Tb2 O4 141.7(2) . 14_655
O5 Tb2 O4 143.1(2) . 14_655
O5 Tb2 O4 70.24(19) 14_655 14_655
O1 Tb2 O4 141.7(2) 14_655 .
O1 Tb2 O4 69.02(18) . .
O5 Tb2 O4 70.24(19) . .
O5 Tb2 O4 143.1(2) 14_655 .
O4 Tb2 O4 123.8(3) 14_655 .
O1 Tb2 O16 133.69(18) 14_655 .
O1 Tb2 O16 84.28(19) . .
O5 Tb2 O16 145.56(18) . .
O5 Tb2 O16 79.3(2) 14_655 .
O4 Tb2 O16 66.71(19) 14_655 .
O4 Tb2 O16 77.3(2) . .
O1 Tb2 O16 84.29(19) 14_655 14_655
O1 Tb2 O16 133.68(18) . 14_655
O5 Tb2 O16 79.2(2) . 14_655
O5 Tb2 O16 145.57(18) 14_655 14_655
O4 Tb2 O16 77.3(2) 14_655 14_655
O4 Tb2 O16 66.70(19) . 14_655
O16 Tb2 O16 98.6(3) . 14_655
O1 Tb2 Mn1 98.63(14) 14_655 .
O1 Tb2 Mn1 27.49(14) . .
O5 Tb2 Mn1 65.28(15) . .
O5 Tb2 Mn1 67.81(13) 14_655 .
O4 Tb2 Mn1 138.05(15) 14_655 .
O4 Tb2 Mn1 91.30(13) . .
O16 Tb2 Mn1 105.04(14) . .
O16 Tb2 Mn1 143.21(14) 14_655 .
O1 Tb2 Mn1 27.49(14) 14_655 14_655
O1 Tb2 Mn1 98.63(14) . 14_655
O5 Tb2 Mn1 67.81(13) . 14_655
O5 Tb2 Mn1 65.28(15) 14_655 14_655
O4 Tb2 Mn1 91.31(13) 14_655 14_655
O4 Tb2 Mn1 138.05(15) . 14_655
O16 Tb2 Mn1 143.22(14) . 14_655
O16 Tb2 Mn1 105.05(14) 14_655 14_655
Mn1 Tb2 Mn1 71.20(4) . 14_655
O1 Tb2 Tb1 119.22(13) 14_655 .
O1 Tb2 Tb1 47.14(14) . .
O5 Tb2 Tb1 38.99(13) . .
O5 Tb2 Tb1 124.75(13) 14_655 .
O4 Tb2 Tb1 163.55(14) 14_655 .
O4 Tb2 Tb1 40.59(14) . .
O16 Tb2 Tb1 107.07(13) . .
O16 Tb2 Tb1 89.01(13) 14_655 .
Mn1 Tb2 Tb1 57.42(2) . .
Mn1 Tb2 Tb1 101.18(2) 14_655 .
O1 Tb2 Tb1 47.15(14) 14_655 14_655
O1 Tb2 Tb1 119.22(13) . 14_655
O5 Tb2 Tb1 124.75(13) . 14_655
O5 Tb2 Tb1 38.99(13) 14_655 14_655
O4 Tb2 Tb1 40.59(14) 14_655 14_655
O4 Tb2 Tb1 163.55(14) . 14_655
O16 Tb2 Tb1 89.01(13) . 14_655
O16 Tb2 Tb1 107.07(13) 14_655 14_655
Mn1 Tb2 Tb1 101.19(2) . 14_655
Mn1 Tb2 Tb1 57.43(2) 14_655 14_655
Tb1 Tb2 Tb1 155.54(2) . 14_655
O1 Mn1 O2 90.60(18) . .
O1 Mn1 O5 176.4(3) . 11_654
O2 Mn1 O5 85.76(17) . 11_654
O1 Mn1 O6 95.08(17) . .
O2 Mn1 O6 168.0(2) . .
O5 Mn1 O6 88.49(17) 11_654 .
O1 Mn1 O3 92.25(18) . .
O2 Mn1 O3 85.17(18) . .
O5 Mn1 O3 87.37(18) 11_654 .
O6 Mn1 O3 84.1(2) . .
O1 Mn1 O13 83.1(2) . .
O2 Mn1 O13 97.8(2) . .
O5 Mn1 O13 97.4(2) 11_654 .
O6 Mn1 O13 93.3(3) . .
O3 Mn1 O13 174.49(17) . .
O1 Mn1 Mn1 91.9(2) . 11_654
O2 Mn1 Mn1 39.71(17) . 11_654
O5 Mn1 Mn1 85.28(19) 11_654 11_654
O6 Mn1 Mn1 129.3(2) . 11_654
O3 Mn1 Mn1 45.46(4) . 11_654
O13 Mn1 Mn1 137.35(18) . 11_654
O1 Mn1 Mn1 95.02(16) . 8_554
O2 Mn1 Mn1 129.37(17) . 8_554
O5 Mn1 Mn1 87.25(16) 11_654 8_554
O6 Mn1 Mn1 39.7(2) . 8_554
O3 Mn1 Mn1 44.42(4) . 8_554
O13 Mn1 Mn1 132.82(18) . 8_554
Mn1 Mn1 Mn1 89.758(7) 11_654 8_554
O1 Mn1 Mn2 35.25(19) . .
O2 Mn1 Mn2 102.00(11) . .
O5 Mn1 Mn2 145.94(18) 11_654 .
O6 Mn1 Mn2 88.60(13) . .
O3 Mn1 Mn2 126.02(6) . .
O13 Mn1 Mn2 48.90(16) . .
Mn1 Mn1 Mn2 121.72(7) 11_654 .
Mn1 Mn1 Mn2 111.12(6) 8_554 .
O1 Mn1 Tb1 132.21(17) . 11_654
O2 Mn1 Tb1 45.80(6) . 11_654
O5 Mn1 Tb1 44.45(16) 11_654 11_654
O6 Mn1 Tb1 131.72(6) . 11_654
O3 Mn1 Tb1 100.57(5) . 11_654
O13 Mn1 Tb1 84.78(17) . 11_654
Mn1 Mn1 Tb1 67.60(4) 11_654 11_654
Mn1 Mn1 Tb1 125.87(6) 8_554 11_654
Mn2 Mn1 Tb1 122.73(4) . 11_654
O1 Mn1 Tb1 50.22(17) . .
O2 Mn1 Tb1 41.42(5) . .
O5 Mn1 Tb1 126.21(17) 11_654 .
O6 Mn1 Tb1 145.29(6) . .
O3 Mn1 Tb1 95.51(5) . .
O13 Mn1 Tb1 83.83(17) . .
Mn1 Mn1 Tb1 61.65(4) 11_654 .
Mn1 Mn1 Tb1 129.80(5) 8_554 .
Mn2 Mn1 Tb1 63.60(4) . .
Tb1 Mn1 Tb1 82.61(3) 11_654 .
O1 Mn1 Tb2 35.28(17) . .
O2 Mn1 Tb2 89.63(10) . .
O5 Mn1 Tb2 144.39(18) 11_654 .
O6 Mn1 Tb2 88.96(11) . .
O3 Mn1 Tb2 57.04(3) . .
O13 Mn1 Tb2 118.17(16) . .
Mn1 Mn1 Tb2 69.30(4) 11_654 .
Mn1 Mn1 Tb2 68.78(4) 8_554 .
Mn2 Mn1 Tb2 69.45(4) . .
Tb1 Mn1 Tb2 133.89(4) 11_654 .
Tb1 Mn1 Tb2 62.87(2) . .
O8 Mn2 O7 172.7(3) . .
O8 Mn2 O1 89.5(3) . .
O7 Mn2 O1 97.8(3) . .
O8 Mn2 N1 83.2(3) . .
O7 Mn2 N1 89.5(3) . .
O1 Mn2 N1 170.6(3) . .
O8 Mn2 O15 89.5(2) . .
O7 Mn2 O15 90.6(3) . .
O1 Mn2 O15 96.4(2) . .
N1 Mn2 O15 89.4(3) . .
O8 Mn2 O13 90.6(2) . .
O7 Mn2 O13 90.1(3) . .
O1 Mn2 O13 77.3(2) . .
N1 Mn2 O13 96.8(3) . .
O15 Mn2 O13 173.7(2) . .
O8 Mn2 Mn1 96.53(19) . .
O7 Mn2 Mn1 89.0(2) . .
O1 Mn2 Mn1 34.72(18) . .
N1 Mn2 Mn1 140.3(2) . .
O15 Mn2 Mn1 130.26(16) . .
O13 Mn2 Mn1 43.49(16) . .
O8 Mn2 Tb1 38.71(19) . .
O7 Mn2 Tb1 148.5(2) . .
O1 Mn2 Tb1 50.79(16) . .
N1 Mn2 Tb1 121.5(2) . .
O15 Mn2 Tb1 94.61(17) . .
O13 Mn2 Tb1 81.61(17) . .
Mn1 Mn2 Tb1 64.21(4) . .
O11 Mn3 O10 175.8(3) . .
O11 Mn3 O4 86.1(3) . .
O10 Mn3 O4 97.1(3) . .
O11 Mn3 N2 84.9(3) . .
O10 Mn3 N2 91.7(4) . .
O4 Mn3 N2 170.5(3) . .
O11 Mn3 O18 92.3(3) . .
O10 Mn3 O18 90.0(3) . .
O4 Mn3 O18 96.5(3) . .
N2 Mn3 O18 87.0(3) . .
O11 Mn3 O16 90.0(2) . 14_655
O10 Mn3 O16 88.3(2) . 14_655
O4 Mn3 O16 74.9(2) . 14_655
N2 Mn3 O16 102.0(3) . 14_655
O18 Mn3 O16 170.9(3) . 14_655
O11 Mn3 Tb1 47.6(2) . .
O10 Mn3 Tb1 136.4(2) . .
O4 Mn3 Tb1 43.21(18) . .
N2 Mn3 Tb1 129.5(3) . .
O18 Mn3 Tb1 80.05(19) . .
O16 Mn3 Tb1 95.04(14) 14_655 .
C7 N1 C10 123.8(8) . .
C7 N1 Mn2 126.5(6) . .
C10 N1 Mn2 109.6(6) . .
C18 N2 C21 122.1(10) . .
C18 N2 Mn3 126.6(8) . .
C21 N2 Mn3 110.8(7) . .
Mn1 O1 Mn2 110.0(3) . .
Mn1 O1 Tb2 117.2(3) . .
Mn2 O1 Tb2 129.4(3) . .
Mn1 O1 Tb1 98.0(2) . .
Mn2 O1 Tb1 96.6(2) . .
Tb2 O1 Tb1 93.9(2) . .
Mn1 O2 Mn1 100.6(3) . 11_654
Mn1 O2 Tb1 107.25(7) . .
Mn1 O2 Tb1 99.91(6) 11_654 .
Mn1 O2 Tb1 99.91(6) . 11_654
Mn1 O2 Tb1 107.25(7) 11_654 11_654
Tb1 O2 Tb1 137.0(3) . 11_654
Mn1 O3 Mn1 89.09(7) 14_655 8_554
Mn1 O3 Mn1 174.72(7) 14_655 .
Mn1 O3 Mn1 91.16(7) 8_554 .
Mn1 O3 Mn1 91.16(7) 14_655 11_654
Mn1 O3 Mn1 174.71(7) 8_554 11_654
Mn1 O3 Mn1 89.08(7) . 11_654
Mn3 O4 Tb1 104.2(3) . .
Mn3 O4 Tb2 118.3(3) . .
Tb1 O4 Tb2 98.67(19) . .
Mn3 O4 H4O 110.9 . .
Tb1 O4 H4O 111.7 . .
Tb2 O4 H4O 112.1 . .
Mn1 O5 Tb1 100.7(2) 11_654 .
Mn1 O5 Tb2 119.2(3) 11_654 .
Tb1 O5 Tb2 101.6(2) . .
Mn1 O5 H5O 111.4 11_654 .
Tb1 O5 H5O 111.5 . .
Tb2 O5 H5O 111.2 . .
Mn1 O6 Mn1 100.6(4) 8_554 .
Mn1 O6 H6O 129.7 8_554 .
Mn1 O6 H6O 129.7 . .
C1 O7 Mn2 129.8(6) . .
C11 O8 Mn2 116.7(6) . .
C11 O8 Tb1 129.8(5) . .
Mn2 O8 Tb1 111.0(2) . .
C12 O10 Mn3 127.9(8) . .
C22 O11 Mn3 113.7(6) . .
C22 O11 Tb1 130.1(5) . .
Mn3 O11 Tb1 100.6(3) . .
C23 O13 Mn1 124.3(6) . .
C23 O13 Mn2 136.6(6) . .
Mn1 O13 Mn2 87.6(2) . .
C23 O14 Tb1 140.9(6) . 11_654
C25 O15 Mn2 123.9(6) . .
C25 O16 Mn3 129.2(6) . 14_655
C25 O16 Tb2 130.0(6) . .
Mn3 O16 Tb2 99.5(2) 14_655 .
C27 O17 Tb1 136.6(6) . .
C27 O18 Mn3 125.6(6) . .
C29 O19 Tb1 132.2(11) . .
O7 C1 C2 122.4(9) . .
O7 C1 C6 119.7(9) . .
C2 C1 C6 117.8(10) . .
C1 C2 C3 119.3(11) . .
C1 C2 C7 122.1(10) . .
C3 C2 C7 118.3(10) . .
C4 C3 C2 123.8(12) . .
C4 C3 H3 118.1 . .
C2 C3 H3 118.1 . .
C3 C4 C5 115.8(13) . .
C3 C4 C8 116(2) . .
C5 C4 C8 123.7(19) . .
C3 C4 C8' 125.7(19) . .
C5 C4 C8' 112(2) . .
C8 C4 C8' 47.0(19) . .
C4 C5 C6 125.0(12) . .
C4 C5 H5 117.5 . .
C6 C5 H5 117.5 . .
C5 C6 C9 120.1(11) . .
C5 C6 C1 118.0(11) . .
C9 C6 C1 121.9(11) . .
N1 C7 C2 125.1(9) . .
N1 C7 H7 117.4 . .
C2 C7 H7 117.4 . .
O9 C9 C6 132.5(12) . .
O9 C9 H9 113.7 . .
C6 C9 H9 113.7 . .
C4 C8 H8A 109.5 . .
C4 C8 H8B 109.5 . .
C4 C8 H8C 109.5 . .
C4 C8' H8'A 109.5 . .
C4 C8' H8'B 109.5 . .
H8'A C8' H8'B 109.5 . .
C4 C8' H8'C 109.5 . .
H8'A C8' H8'C 109.5 . .
H8'B C8' H8'C 109.5 . .
N1 C10 C11 108.3(7) . .
N1 C10 H10A 110.0 . .
C11 C10 H10A 110.0 . .
N1 C10 H10B 110.0 . .
C11 C10 H10B 110.0 . .
H10A C10 H10B 108.4 . .
O8 C11 C10 105.6(7) . .
O8 C11 H11A 110.6 . .
C10 C11 H11A 110.6 . .
O8 C11 H11B 110.6 . .
C10 C11 H11B 110.6 . .
H11A C11 H11B 108.8 . .
O10 C12 C13 123.2(11) . .
O10 C12 C17 118.2(12) . .
C13 C12 C17 118.5(11) . .
C12 C13 C14 120.1(12) . .
C12 C13 C18 124.8(10) . .
C14 C13 C18 115.0(13) . .
C15 C14 C13 117.8(14) . .
C15 C14 H14 121.1 . .
C13 C14 H14 121.1 . .
C16 C15 C14 123.8(14) . .
C16 C15 C19 121.3(15) . .
C14 C15 C19 114.8(16) . .
C15 C16 C17 119.7(13) . .
C15 C16 H16 120.2 . .
C17 C16 H16 120.2 . .
C20 C17 C16 119.8(11) . .
C20 C17 C12 120.3(10) . .
C16 C17 C12 119.8(13) . .
N2 C18 C13 122.3(11) . .
N2 C18 H18 118.8 . .
C13 C18 H18 118.8 . .
C15 C19 H19A 109.5 . .
C15 C19 H19B 109.5 . .
H19A C19 H19B 109.5 . .
C15 C19 H19C 109.5 . .
H19A C19 H19C 109.5 . .
H19B C19 H19C 109.5 . .
O12 C20 C17 125.0(12) . .
O12 C20 H20 117.5 . .
C17 C20 H20 117.5 . .
N2 C21 C22 107.0(9) . .
N2 C21 H21A 110.3 . .
C22 C21 H21A 110.3 . .
N2 C21 H21B 110.3 . .
C22 C21 H21B 110.3 . .
H21A C21 H21B 108.6 . .
O11 C22 C21 107.2(8) . .
O11 C22 H22A 110.3 . .
C21 C22 H22A 110.3 . .
O11 C22 H22B 110.3 . .
C21 C22 H22B 110.3 . .
H22A C22 H22B 108.5 . .
O14 C23 O13 122.9(9) . .
O14 C23 C24 118.4(9) . .
O13 C23 C24 118.8(9) . .
C23 C24 H24A 109.5 . .
C23 C24 H24B 109.5 . .
H24A C24 H24B 109.5 . .
C23 C24 H24C 109.5 . .
H24A C24 H24C 109.5 . .
H24B C24 H24C 109.5 . .
O16 C25 O15 124.6(8) . .
O16 C25 C26 119.0(8) . .
O15 C25 C26 116.4(8) . .
C25 C26 H26A 109.5 . .
C25 C26 H26B 109.5 . .
H26A C26 H26B 109.5 . .
C25 C26 H26C 109.5 . .
H26A C26 H26C 109.5 . .
H26B C26 H26C 109.5 . .
O18 C27 O17 125.3(8) . .
O18 C27 C28 119.6(10) . .
O17 C27 C28 115.0(10) . .
C27 C28 H28A 109.5 . .
C27 C28 H28B 109.5 . .
H28A C28 H28B 109.5 . .
C27 C28 H28C 109.5 . .
H28A C28 H28C 109.5 . .
H28B C28 H28C 109.5 . .
O19 C29 O19 135(3) . 11_654
O19 C29 C30 112.5(13) . .
O19 C29 C30 112.5(13) 11_654 .
C29 C30 H30A 109.5 . .
C29 C30 H30B 109.5 . .
H30A C30 H30B 109.5 . .
C29 C30 H30C 109.5 . .
H30A C30 H30C 109.5 . .
H30B C30 H30C 109.5 . .

loop_
_geom_bond_atom_site_label_1
_geom_bond_atom_site_label_2
_geom_bond_distance
_geom_bond_site_symmetry_2
Tb1 O19 2.350(6) .
Tb1 O17 2.350(6) .
Tb1 O8 2.356(6) .
Tb1 O14 2.361(7) 11_654
Tb1 O5 2.398(5) .
Tb1 O2 2.449(3) .
Tb1 O4 2.457(6) .
Tb1 O11 2.613(6) .
Tb1 O1 2.743(5) .
Tb1 Mn1 3.3650(13) 11_654
Tb1 Mn3 3.4792(15) .
Tb1 Mn2 3.5164(15) .
Tb2 O1 2.352(6) 14_655
Tb2 O1 2.352(6) .
Tb2 O5 2.419(6) .
Tb2 O5 2.419(6) 14_655
Tb2 O4 2.464(5) 14_655
Tb2 O4 2.465(5) .
Tb2 O16 2.481(6) .
Tb2 O16 2.481(6) 14_655
Tb2 Mn1 3.6220(14) .
Tb2 Mn1 3.6221(14) 14_655
Tb2 Tb1 3.7336(4) 14_655
Mn1 O1 1.880(6) .
Mn1 O2 1.925(5) .
Mn1 O5 1.957(6) 11_654
Mn1 O6 1.959(6) .
Mn1 O3 2.1107(13) .
Mn1 O13 2.136(7) .
Mn1 Mn1 2.961(3) 11_654
Mn1 Mn1 3.015(2) 8_554
Mn1 Mn2 3.1017(19) .
Mn1 Tb1 3.3652(13) 11_654
Mn2 O8 1.898(6) .
Mn2 O7 1.899(6) .
Mn2 O1 1.905(6) .
Mn2 N1 1.982(7) .
Mn2 O15 2.227(6) .
Mn2 O13 2.339(6) .
Mn3 O11 1.868(7) .
Mn3 O10 1.894(7) .
Mn3 O4 1.934(6) .
Mn3 N2 1.974(9) .
Mn3 O18 2.173(6) .
Mn3 O16 2.480(6) 14_655
N1 C7 1.259(12) .
N1 C10 1.476(11) .
N2 C18 1.293(13) .
N2 C21 1.456(14) .
O2 Mn1 1.925(5) 11_654
O2 Tb1 2.449(3) 11_654
O3 Mn1 2.1106(13) 14_655
O3 Mn1 2.1106(13) 8_554
O3 Mn1 2.1108(13) 11_654
O4 H4O 0.8556 .
O5 Mn1 1.957(6) 11_654
O5 H5O 0.8557 .
O6 Mn1 1.959(6) 8_554
O6 H6O 0.8559 .
O7 C1 1.306(12) .
O8 C11 1.445(9) .
O10 C12 1.321(12) .
O11 C22 1.422(12) .
O12 C20 1.230(13) .
O13 C23 1.290(10) .
O14 C23 1.262(11) .
O14 Tb1 2.361(7) 11_654
O15 C25 1.259(10) .
O16 C25 1.258(10) .
O16 Mn3 2.480(6) 14_655
O17 C27 1.293(12) .
O18 C27 1.247(12) .
O19 C29 1.228(12) .
C1 C2 1.422(14) .
C1 C6 1.436(14) .
C2 C3 1.429(17) .
C2 C7 1.447(15) .
C3 C4 1.359(19) .
C3 H3 0.9500 .
C4 C5 1.39(2) .
C4 C8 1.58(3) .
C4 C8' 1.60(4) .
C5 C6 1.407(17) .
C5 H5 0.9500 .
C6 C9 1.423(15) .
C7 H7 0.9500 .
C9 O9 1.211(9) .
C9 H9 0.9500 .
C8 H8A 0.9800 .
C8 H8B 0.9800 .
C8 H8C 0.9800 .
C8' H8'A 0.9800 .
C8' H8'B 0.9800 .
C8' H8'C 0.9800 .
C10 C11 1.511(13) .
C10 H10A 0.9900 .
C10 H10B 0.9900 .
C11 H11A 0.9900 .
C11 H11B 0.9900 .
C12 C13 1.400(17) .
C12 C17 1.447(15) .
C13 C14 1.468(15) .
C13 C18 1.469(17) .
C14 C15 1.392(19) .
C14 H14 0.9500 .
C15 C16 1.34(2) .
C15 C19 1.59(2) .
C16 C17 1.433(16) .
C16 H16 0.9500 .
C17 C20 1.428(17) .
C18 H18 0.9500 .
C19 H19A 0.9800 .
C19 H19B 0.9800 .
C19 H19C 0.9800 .
C20 H20 0.9500 .
C21 C22 1.545(14) .
C21 H21A 0.9900 .
C21 H21B 0.9900 .
C22 H22A 0.9900 .
C22 H22B 0.9900 .
C23 C24 1.515(14) .
C24 H24A 0.9800 .
C24 H24B 0.9800 .
C24 H24C 0.9800 .
C25 C26 1.511(13) .
C26 H26A 0.9800 .
C26 H26B 0.9800 .
C26 H26C 0.9800 .
C27 C28 1.517(13) .
C28 H28A 0.9800 .
C28 H28B 0.9800 .
C28 H28C 0.9800 .
C29 O19 1.228(12) 11_654
C29 C30 1.485(10) .
C30 H30A 0.9800 .
C30 H30B 0.9800 .
C30 H30C 0.9800 .

loop_
_geom_torsion_atom_site_label_1
_geom_torsion_atom_site_label_2
_geom_torsion_atom_site_label_3
_geom_torsion_atom_site_label_4
_geom_torsion
_geom_torsion_site_symmetry_1
_geom_torsion_site_symmetry_4
O19 Tb1 Tb2 O1 98.2(4) . 14_655
O17 Tb1 Tb2 O1 -128.4(3) . 14_655
O8 Tb1 Tb2 O1 157.2(2) . 14_655
O14 Tb1 Tb2 O1 -17.8(2) 11_654 14_655
O5 Tb1 Tb2 O1 -8.9(3) . 14_655
O2 Tb1 Tb2 O1 55.45(16) . 14_655
O4 Tb1 Tb2 O1 -136.9(3) . 14_655
O11 Tb1 Tb2 O1 -75.3(2) . 14_655
O1 Tb1 Tb2 O1 113.7(3) . 14_655
Mn1 Tb1 Tb2 O1 23.26(16) 11_654 14_655
Mn3 Tb1 Tb2 O1 -106.19(16) . 14_655
Mn2 Tb1 Tb2 O1 140.79(17) . 14_655
O19 Tb1 Tb2 O1 -15.4(4) . .
O17 Tb1 Tb2 O1 117.9(3) . .
O8 Tb1 Tb2 O1 43.5(2) . .
O14 Tb1 Tb2 O1 -131.5(3) 11_654 .
O5 Tb1 Tb2 O1 -122.6(3) . .
O2 Tb1 Tb2 O1 -58.25(19) . .
O4 Tb1 Tb2 O1 109.4(3) . .
O11 Tb1 Tb2 O1 171.0(2) . .
Mn1 Tb1 Tb2 O1 -90.44(19) 11_654 .
Mn3 Tb1 Tb2 O1 140.11(19) . .
Mn2 Tb1 Tb2 O1 27.09(19) . .
O19 Tb1 Tb2 O5 107.1(4) . .
O17 Tb1 Tb2 O5 -119.5(3) . .
O8 Tb1 Tb2 O5 166.1(3) . .
O14 Tb1 Tb2 O5 -8.9(3) 11_654 .
O2 Tb1 Tb2 O5 64.3(2) . .
O4 Tb1 Tb2 O5 -128.0(3) . .
O11 Tb1 Tb2 O5 -66.4(3) . .
O1 Tb1 Tb2 O5 122.6(3) . .
Mn1 Tb1 Tb2 O5 32.1(2) 11_654 .
Mn3 Tb1 Tb2 O5 -97.3(2) . .
Mn2 Tb1 Tb2 O5 149.7(2) . .
O19 Tb1 Tb2 O5 8.4(4) . 14_655
O17 Tb1 Tb2 O5 141.8(3) . 14_655
O8 Tb1 Tb2 O5 67.4(2) . 14_655
O14 Tb1 Tb2 O5 -107.6(2) 11_654 14_655
O5 Tb1 Tb2 O5 -98.7(4) . 14_655
O2 Tb1 Tb2 O5 -34.37(18) . 14_655
O4 Tb1 Tb2 O5 133.3(3) . 14_655
O11 Tb1 Tb2 O5 -165.1(2) . 14_655
O1 Tb1 Tb2 O5 23.9(3) . 14_655
Mn1 Tb1 Tb2 O5 -66.56(18) 11_654 14_655
Mn3 Tb1 Tb2 O5 163.99(18) . 14_655
Mn2 Tb1 Tb2 O5 50.97(18) . 14_655
O19 Tb1 Tb2 O4 -145.3(6) . 14_655
O17 Tb1 Tb2 O4 -11.9(5) . 14_655
O8 Tb1 Tb2 O4 -86.3(5) . 14_655
O14 Tb1 Tb2 O4 98.7(5) 11_654 14_655
O5 Tb1 Tb2 O4 107.6(6) . 14_655
O2 Tb1 Tb2 O4 171.9(5) . 14_655
O4 Tb1 Tb2 O4 -20.4(7) . 14_655
O11 Tb1 Tb2 O4 41.2(5) . 14_655
O1 Tb1 Tb2 O4 -129.8(5) . 14_655
Mn1 Tb1 Tb2 O4 139.7(5) 11_654 14_655
Mn3 Tb1 Tb2 O4 10.3(5) . 14_655
Mn2 Tb1 Tb2 O4 -102.7(5) . 14_655
O19 Tb1 Tb2 O4 -124.9(4) . .
O17 Tb1 Tb2 O4 8.5(3) . .
O8 Tb1 Tb2 O4 -65.9(3) . .
O14 Tb1 Tb2 O4 119.1(3) 11_654 .
O5 Tb1 Tb2 O4 128.0(3) . .
O2 Tb1 Tb2 O4 -167.7(2) . .
O11 Tb1 Tb2 O4 61.6(3) . .
O1 Tb1 Tb2 O4 -109.4(3) . .
Mn1 Tb1 Tb2 O4 160.2(2) 11_654 .
Mn3 Tb1 Tb2 O4 30.7(2) . .
Mn2 Tb1 Tb2 O4 -82.3(2) . .
O19 Tb1 Tb2 O16 -80.2(4) . .
O17 Tb1 Tb2 O16 53.2(3) . .
O8 Tb1 Tb2 O16 -21.2(2) . .
O14 Tb1 Tb2 O16 163.8(2) 11_654 .
O5 Tb1 Tb2 O16 172.7(3) . .
O2 Tb1 Tb2 O16 -122.97(15) . .
O4 Tb1 Tb2 O16 44.7(3) . .
O11 Tb1 Tb2 O16 106.3(2) . .
O1 Tb1 Tb2 O16 -64.7(2) . .
Mn1 Tb1 Tb2 O16 -155.16(15) 11_654 .
Mn3 Tb1 Tb2 O16 75.39(15) . .
Mn2 Tb1 Tb2 O16 -37.63(15) . .
O19 Tb1 Tb2 O16 -178.9(4) . 14_655
O17 Tb1 Tb2 O16 -45.5(3) . 14_655
O8 Tb1 Tb2 O16 -119.9(2) . 14_655
O14 Tb1 Tb2 O16 65.1(2) 11_654 14_655
O5 Tb1 Tb2 O16 74.0(3) . 14_655
O2 Tb1 Tb2 O16 138.34(14) . 14_655
O4 Tb1 Tb2 O16 -54.0(3) . 14_655
O11 Tb1 Tb2 O16 7.6(2) . 14_655
O1 Tb1 Tb2 O16 -163.4(2) . 14_655
Mn1 Tb1 Tb2 O16 106.15(14) 11_654 14_655
Mn3 Tb1 Tb2 O16 -23.30(14) . 14_655
Mn2 Tb1 Tb2 O16 -136.32(14) . 14_655
O19 Tb1 Tb2 Mn1 17.1(3) . .
O17 Tb1 Tb2 Mn1 150.4(2) . .
O8 Tb1 Tb2 Mn1 76.03(14) . .
O14 Tb1 Tb2 Mn1 -98.93(17) 11_654 .
O5 Tb1 Tb2 Mn1 -90.0(2) . .
O2 Tb1 Tb2 Mn1 -25.73(3) . .
O4 Tb1 Tb2 Mn1 141.9(2) . .
O11 Tb1 Tb2 Mn1 -156.45(15) . .
O1 Tb1 Tb2 Mn1 32.52(19) . .
Mn1 Tb1 Tb2 Mn1 -57.92(5) 11_654 .
Mn3 Tb1 Tb2 Mn1 172.63(4) . .
Mn2 Tb1 Tb2 Mn1 59.62(4) . .
O19 Tb1 Tb2 Mn1 76.0(3) . 14_655
O17 Tb1 Tb2 Mn1 -150.7(2) . 14_655
O8 Tb1 Tb2 Mn1 134.95(14) . 14_655
O14 Tb1 Tb2 Mn1 -40.01(17) 11_654 14_655
O5 Tb1 Tb2 Mn1 -31.1(2) . 14_655
O2 Tb1 Tb2 Mn1 33.20(3) . 14_655
O4 Tb1 Tb2 Mn1 -159.1(2) . 14_655
O11 Tb1 Tb2 Mn1 -97.53(15) . 14_655
O1 Tb1 Tb2 Mn1 91.44(19) . 14_655
Mn1 Tb1 Tb2 Mn1 1.00(2) 11_654 14_655
Mn3 Tb1 Tb2 Mn1 -128.44(4) . 14_655
Mn2 Tb1 Tb2 Mn1 118.54(3) . 14_655
O19 Tb1 Tb2 Tb1 49.0(3) . 14_655
O17 Tb1 Tb2 Tb1 -177.7(2) . 14_655
O8 Tb1 Tb2 Tb1 107.94(14) . 14_655
O14 Tb1 Tb2 Tb1 -67.02(17) 11_654 14_655
O5 Tb1 Tb2 Tb1 -58.1(2) . 14_655
O2 Tb1 Tb2 Tb1 6.19(2) . 14_655
O4 Tb1 Tb2 Tb1 173.8(2) . 14_655
O11 Tb1 Tb2 Tb1 -124.54(15) . 14_655
O1 Tb1 Tb2 Tb1 64.43(19) . 14_655
Mn1 Tb1 Tb2 Tb1 -26.01(3) 11_654 14_655
Mn3 Tb1 Tb2 Tb1 -155.45(3) . 14_655
Mn2 Tb1 Tb2 Tb1 91.53(3) . 14_655
O19 Tb1 Mn1 O1 -131.9(3) . .
O17 Tb1 Mn1 O1 -74.6(4) . .
O8 Tb1 Mn1 O1 -57.2(3) . .
O14 Tb1 Mn1 O1 151.0(3) 11_654 .
O5 Tb1 Mn1 O1 83.5(3) . .
O2 Tb1 Mn1 O1 164.6(3) . .
O4 Tb1 Mn1 O1 16.1(3) . .
O11 Tb1 Mn1 O1 70.8(3) . .
Mn1 Tb1 Mn1 O1 119.8(2) 11_654 .
Mn3 Tb1 Mn1 O1 32.1(2) . .
Mn2 Tb1 Mn1 O1 -39.4(2) . .
O19 Tb1 Mn1 O2 63.5(3) . .
O17 Tb1 Mn1 O2 120.8(5) . .
O8 Tb1 Mn1 O2 138.2(3) . .
O14 Tb1 Mn1 O2 -13.6(3) 11_654 .
O5 Tb1 Mn1 O2 -81.2(3) . .
O4 Tb1 Mn1 O2 -148.5(3) . .
O11 Tb1 Mn1 O2 -93.8(3) . .
O1 Tb1 Mn1 O2 -164.6(3) . .
Mn1 Tb1 Mn1 O2 -44.8(2) 11_654 .
Mn3 Tb1 Mn1 O2 -132.5(2) . .
Mn2 Tb1 Mn1 O2 156.0(3) . .
O19 Tb1 Mn1 O5 49.0(3) . 11_654
O17 Tb1 Mn1 O5 106.3(4) . 11_654
O8 Tb1 Mn1 O5 123.7(3) . 11_654
O14 Tb1 Mn1 O5 -28.1(3) 11_654 11_654
O5 Tb1 Mn1 O5 -95.66(18) . 11_654
O2 Tb1 Mn1 O5 -14.5(3) . 11_654
O4 Tb1 Mn1 O5 -163.0(3) . 11_654
O11 Tb1 Mn1 O5 -108.3(3) . 11_654
O1 Tb1 Mn1 O5 -179.1(3) . 11_654
Mn1 Tb1 Mn1 O5 -59.3(2) 11_654 11_654
Mn3 Tb1 Mn1 O5 -147.0(2) . 11_654
Mn2 Tb1 Mn1 O5 141.5(2) . 11_654
O19 Tb1 Mn1 O6 -132.6(4) . .
O17 Tb1 Mn1 O6 -75.4(5) . .
O8 Tb1 Mn1 O6 -57.9(4) . .
O14 Tb1 Mn1 O6 150.3(4) 11_654 .
O5 Tb1 Mn1 O6 82.7(4) . .
O2 Tb1 Mn1 O6 163.9(4) . .
O4 Tb1 Mn1 O6 15.4(4) . .
O11 Tb1 Mn1 O6 70.0(4) . .
O1 Tb1 Mn1 O6 -0.8(4) . .
Mn1 Tb1 Mn1 O6 119.1(4) 11_654 .
Mn3 Tb1 Mn1 O6 31.4(4) . .
Mn2 Tb1 Mn1 O6 -40.1(4) . .
O19 Tb1 Mn1 O3 139.79(17) . .
O17 Tb1 Mn1 O3 -163.0(4) . .
O8 Tb1 Mn1 O3 -145.52(14) . .
O14 Tb1 Mn1 O3 62.70(17) 11_654 .
O5 Tb1 Mn1 O3 -4.89(15) . .
O2 Tb1 Mn1 O3 76.3(2) . .
O4 Tb1 Mn1 O3 -72.21(14) . .
O11 Tb1 Mn1 O3 -17.6(2) . .
O1 Tb1 Mn1 O3 -88.3(2) . .
Mn1 Tb1 Mn1 O3 31.49(3) 11_654 .
Mn3 Tb1 Mn1 O3 -56.23(6) . .
Mn2 Tb1 Mn1 O3 -127.71(5) . .
O19 Tb1 Mn1 O13 -45.7(2) . .
O17 Tb1 Mn1 O13 11.5(4) . .
O8 Tb1 Mn1 O13 29.0(2) . .
O14 Tb1 Mn1 O13 -122.8(2) 11_654 .
O5 Tb1 Mn1 O13 169.6(2) . .
O2 Tb1 Mn1 O13 -109.2(3) . .
O4 Tb1 Mn1 O13 102.3(2) . .
O11 Tb1 Mn1 O13 156.9(3) . .
O1 Tb1 Mn1 O13 86.2(3) . .
Mn1 Tb1 Mn1 O13 -154.00(17) 11_654 .
Mn3 Tb1 Mn1 O13 118.27(17) . .
Mn2 Tb1 Mn1 O13 46.80(16) . .
O19 Tb1 Mn1 Mn1 108.30(17) . 11_654
O17 Tb1 Mn1 Mn1 165.5(4) . 11_654
O8 Tb1 Mn1 Mn1 -177.01(14) . 11_654
O14 Tb1 Mn1 Mn1 31.21(17) 11_654 11_654
O5 Tb1 Mn1 Mn1 -36.38(15) . 11_654
O2 Tb1 Mn1 Mn1 44.8(2) . 11_654
O4 Tb1 Mn1 Mn1 -103.70(14) . 11_654
O11 Tb1 Mn1 Mn1 -49.0(2) . 11_654
O1 Tb1 Mn1 Mn1 -119.8(2) . 11_654
Mn3 Tb1 Mn1 Mn1 -87.72(5) . 11_654
Mn2 Tb1 Mn1 Mn1 -159.20(5) . 11_654
O19 Tb1 Mn1 Mn1 171.19(18) . 8_554
O17 Tb1 Mn1 Mn1 -131.6(4) . 8_554
O8 Tb1 Mn1 Mn1 -114.12(15) . 8_554
O14 Tb1 Mn1 Mn1 94.10(17) 11_654 8_554
O5 Tb1 Mn1 Mn1 26.51(15) . 8_554
O2 Tb1 Mn1 Mn1 107.7(3) . 8_554
O4 Tb1 Mn1 Mn1 -40.81(15) . 8_554
O11 Tb1 Mn1 Mn1 13.8(2) . 8_554
O1 Tb1 Mn1 Mn1 -56.9(2) . 8_554
Mn1 Tb1 Mn1 Mn1 62.89(3) 11_654 8_554
Mn3 Tb1 Mn1 Mn1 -24.83(8) . 8_554
Mn2 Tb1 Mn1 Mn1 -96.31(7) . 8_554
O19 Tb1 Mn1 Mn2 -92.50(17) . .
O17 Tb1 Mn1 Mn2 -35.3(4) . .
O8 Tb1 Mn1 Mn2 -17.81(14) . .
O14 Tb1 Mn1 Mn2 -169.59(16) 11_654 .
O5 Tb1 Mn1 Mn2 122.82(15) . .
O2 Tb1 Mn1 Mn2 -156.0(2) . .
O4 Tb1 Mn1 Mn2 55.50(14) . .
O11 Tb1 Mn1 Mn2 110.2(2) . .
O1 Tb1 Mn1 Mn2 39.4(2) . .
Mn1 Tb1 Mn1 Mn2 159.20(5) 11_654 .
Mn3 Tb1 Mn1 Mn2 71.48(5) . .
O19 Tb1 Mn1 Tb1 39.81(17) . 11_654
O17 Tb1 Mn1 Tb1 97.1(4) . 11_654
O8 Tb1 Mn1 Tb1 114.50(14) . 11_654
O14 Tb1 Mn1 Tb1 -37.28(16) 11_654 11_654
O5 Tb1 Mn1 Tb1 -104.87(15) . 11_654
O2 Tb1 Mn1 Tb1 -23.7(2) . 11_654
O4 Tb1 Mn1 Tb1 -172.19(14) . 11_654
O11 Tb1 Mn1 Tb1 -117.54(19) . 11_654
O1 Tb1 Mn1 Tb1 171.7(2) . 11_654
Mn1 Tb1 Mn1 Tb1 -68.49(4) 11_654 11_654
Mn3 Tb1 Mn1 Tb1 -156.21(4) . 11_654
Mn2 Tb1 Mn1 Tb1 132.31(4) . 11_654
O19 Tb1 Mn1 Tb2 -171.78(17) . .
O17 Tb1 Mn1 Tb2 -114.5(4) . .
O8 Tb1 Mn1 Tb2 -97.09(14) . .
O14 Tb1 Mn1 Tb2 111.13(16) 11_654 .
O5 Tb1 Mn1 Tb2 43.54(15) . .
O2 Tb1 Mn1 Tb2 124.7(2) . .
O4 Tb1 Mn1 Tb2 -23.78(14) . .
O11 Tb1 Mn1 Tb2 30.9(2) . .
O1 Tb1 Mn1 Tb2 -39.9(2) . .
Mn1 Tb1 Mn1 Tb2 79.93(3) 11_654 .
Mn3 Tb1 Mn1 Tb2 -7.80(4) . .
Mn2 Tb1 Mn1 Tb2 -79.27(3) . .
O1 Tb2 Mn1 O1 -177.89(16) 14_655 .
O5 Tb2 Mn1 O1 -102.5(3) . .
O5 Tb2 Mn1 O1 113.7(3) 14_655 .
O4 Tb2 Mn1 O1 114.0(4) 14_655 .
O4 Tb2 Mn1 O1 -35.0(3) . .
O16 Tb2 Mn1 O1 42.3(3) . .
O16 Tb2 Mn1 O1 -85.9(4) 14_655 .
Mn1 Tb2 Mn1 O1 -176.0(3) 14_655 .
Tb1 Tb2 Mn1 O1 -58.6(3) . .
Tb1 Tb2 Mn1 O1 134.3(3) 14_655 .
O1 Tb2 Mn1 O2 -86.3(2) 14_655 .
O1 Tb2 Mn1 O2 91.6(3) . .
O5 Tb2 Mn1 O2 -10.9(2) . .
O5 Tb2 Mn1 O2 -154.7(2) 14_655 .
O4 Tb2 Mn1 O2 -154.4(2) 14_655 .
O4 Tb2 Mn1 O2 56.6(2) . .
O16 Tb2 Mn1 O2 133.8(2) . .
O16 Tb2 Mn1 O2 5.7(3) 14_655 .
Mn1 Tb2 Mn1 O2 -84.49(15) 14_655 .
Tb1 Tb2 Mn1 O2 32.94(14) . .
Tb1 Tb2 Mn1 O2 -134.17(14) 14_655 .
O1 Tb2 Mn1 O5 -4.1(3) 14_655 11_654
O1 Tb2 Mn1 O5 173.7(4) . 11_654
O5 Tb2 Mn1 O5 71.3(2) . 11_654
O5 Tb2 Mn1 O5 -72.5(2) 14_655 11_654
O4 Tb2 Mn1 O5 -72.3(4) 14_655 11_654
O4 Tb2 Mn1 O5 138.8(3) . 11_654
O16 Tb2 Mn1 O5 -144.0(3) . 11_654
O16 Tb2 Mn1 O5 87.9(4) 14_655 11_654
Mn1 Tb2 Mn1 O5 -2.3(3) 14_655 11_654
Tb1 Tb2 Mn1 O5 115.1(3) . 11_654
Tb1 Tb2 Mn1 O5 -52.0(3) 14_655 11_654
O1 Tb2 Mn1 O6 81.8(2) 14_655 .
O1 Tb2 Mn1 O6 -100.3(3) . .
O5 Tb2 Mn1 O6 157.2(2) . .
O5 Tb2 Mn1 O6 13.4(2) 14_655 .
O4 Tb2 Mn1 O6 13.7(3) 14_655 .
O4 Tb2 Mn1 O6 -135.3(2) . .
O16 Tb2 Mn1 O6 -58.0(2) . .
O16 Tb2 Mn1 O6 173.8(3) 14_655 .
Mn1 Tb2 Mn1 O6 83.65(17) 14_655 .
Tb1 Tb2 Mn1 O6 -158.93(17) . .
Tb1 Tb2 Mn1 O6 33.97(17) 14_655 .
O1 Tb2 Mn1 O3 -1.84(14) 14_655 .
O1 Tb2 Mn1 O3 176.1(3) . .
O5 Tb2 Mn1 O3 73.60(14) . .
O5 Tb2 Mn1 O3 -70.23(16) 14_655 .
O4 Tb2 Mn1 O3 -70.0(2) 14_655 .
O4 Tb2 Mn1 O3 141.09(15) . .
O16 Tb2 Mn1 O3 -141.68(14) . .
O16 Tb2 Mn1 O3 90.2(2) 14_655 .
Mn1 Tb2 Mn1 O3 0.004(2) 14_655 .
Tb1 Tb2 Mn1 O3 117.43(4) . .
Tb1 Tb2 Mn1 O3 -49.68(3) 14_655 .
O1 Tb2 Mn1 O13 175.0(2) 14_655 .
O1 Tb2 Mn1 O13 -7.1(4) . .
O5 Tb2 Mn1 O13 -109.6(2) . .
O5 Tb2 Mn1 O13 106.6(3) 14_655 .
O4 Tb2 Mn1 O13 106.9(3) 14_655 .
O4 Tb2 Mn1 O13 -42.1(3) . .
O16 Tb2 Mn1 O13 35.2(2) . .
O16 Tb2 Mn1 O13 -93.0(3) 14_655 .
Mn1 Tb2 Mn1 O13 176.9(2) 14_655 .
Tb1 Tb2 Mn1 O13 -65.7(2) . .
Tb1 Tb2 Mn1 O13 127.2(2) 14_655 .
O1 Tb2 Mn1 Mn1 -51.40(14) 14_655 11_654
O1 Tb2 Mn1 Mn1 126.5(3) . 11_654
O5 Tb2 Mn1 Mn1 24.03(14) . 11_654
O5 Tb2 Mn1 Mn1 -119.80(16) 14_655 11_654
O4 Tb2 Mn1 Mn1 -119.5(2) 14_655 11_654
O4 Tb2 Mn1 Mn1 91.53(15) . 11_654
O16 Tb2 Mn1 Mn1 168.76(14) . 11_654
O16 Tb2 Mn1 Mn1 40.6(2) 14_655 11_654
Mn1 Tb2 Mn1 Mn1 -49.56(4) 14_655 11_654
Tb1 Tb2 Mn1 Mn1 67.87(2) . 11_654
Tb1 Tb2 Mn1 Mn1 -99.24(2) 14_655 11_654
O1 Tb2 Mn1 Mn1 46.76(14) 14_655 8_554
O1 Tb2 Mn1 Mn1 -135.4(3) . 8_554
O5 Tb2 Mn1 Mn1 122.19(14) . 8_554
O5 Tb2 Mn1 Mn1 -21.64(15) 14_655 8_554
O4 Tb2 Mn1 Mn1 -21.4(2) 14_655 8_554
O4 Tb2 Mn1 Mn1 -170.31(15) . 8_554
O16 Tb2 Mn1 Mn1 -93.08(14) . 8_554
O16 Tb2 Mn1 Mn1 138.7(2) 14_655 8_554
Mn1 Tb2 Mn1 Mn1 48.60(4) 14_655 8_554
Tb1 Tb2 Mn1 Mn1 166.03(3) . 8_554
Tb1 Tb2 Mn1 Mn1 -1.08(2) 14_655 8_554
O1 Tb2 Mn1 Mn2 170.70(14) 14_655 .
O1 Tb2 Mn1 Mn2 -11.4(3) . .
O5 Tb2 Mn1 Mn2 -113.87(14) . .
O5 Tb2 Mn1 Mn2 102.30(16) 14_655 .
O4 Tb2 Mn1 Mn2 102.6(2) 14_655 .
O4 Tb2 Mn1 Mn2 -46.37(15) . .
O16 Tb2 Mn1 Mn2 30.86(14) . .
O16 Tb2 Mn1 Mn2 -97.3(2) 14_655 .
Mn1 Tb2 Mn1 Mn2 172.54(5) 14_655 .
Tb1 Tb2 Mn1 Mn2 -70.03(3) . .
Tb1 Tb2 Mn1 Mn2 122.86(3) 14_655 .
O1 Tb2 Mn1 Tb1 -73.16(15) 14_655 11_654
O1 Tb2 Mn1 Tb1 104.7(3) . 11_654
O5 Tb2 Mn1 Tb1 2.28(14) . 11_654
O5 Tb2 Mn1 Tb1 -141.55(16) 14_655 11_654
O4 Tb2 Mn1 Tb1 -141.3(2) 14_655 11_654
O4 Tb2 Mn1 Tb1 69.77(16) . 11_654
O16 Tb2 Mn1 Tb1 147.00(14) . 11_654
O16 Tb2 Mn1 Tb1 18.8(2) 14_655 11_654
Mn1 Tb2 Mn1 Tb1 -71.32(5) 14_655 11_654
Tb1 Tb2 Mn1 Tb1 46.11(4) . 11_654
Tb1 Tb2 Mn1 Tb1 -121.00(5) 14_655 11_654
O1 Tb2 Mn1 Tb1 -119.27(14) 14_655 .
O1 Tb2 Mn1 Tb1 58.6(3) . .
O5 Tb2 Mn1 Tb1 -43.83(14) . .
O5 Tb2 Mn1 Tb1 172.34(16) 14_655 .
O4 Tb2 Mn1 Tb1 172.6(2) 14_655 .
O4 Tb2 Mn1 Tb1 23.66(15) . .
O16 Tb2 Mn1 Tb1 100.89(14) . .
O16 Tb2 Mn1 Tb1 -27.3(2) 14_655 .
Mn1 Tb2 Mn1 Tb1 -117.43(4) 14_655 .
Tb1 Tb2 Mn1 Tb1 -167.109(14) 14_655 .
O1 Mn1 Mn2 O8 79.6(3) . .
O2 Mn1 Mn2 O8 6.0(2) . .
O5 Mn1 Mn2 O8 -94.4(3) 11_654 .
O6 Mn1 Mn2 O8 -179.6(2) . .
O3 Mn1 Mn2 O8 98.74(19) . .
O13 Mn1 Mn2 O8 -84.0(3) . .
Mn1 Mn1 Mn2 O8 43.50(19) 11_654 .
Mn1 Mn1 Mn2 O8 146.99(18) 8_554 .
Tb1 Mn1 Mn2 O8 -38.73(19) 11_654 .
Tb1 Mn1 Mn2 O8 21.94(18) . .
Tb2 Mn1 Mn2 O8 91.00(18) . .
O1 Mn1 Mn2 O7 -105.3(3) . .
O2 Mn1 Mn2 O7 -178.9(2) . .
O5 Mn1 Mn2 O7 80.8(4) 11_654 .
O6 Mn1 Mn2 O7 -4.5(3) . .
O3 Mn1 Mn2 O7 -86.1(2) . .
O13 Mn1 Mn2 O7 91.2(3) . .
Mn1 Mn1 Mn2 O7 -141.4(2) 11_654 .
Mn1 Mn1 Mn2 O7 -37.9(2) 8_554 .
Tb1 Mn1 Mn2 O7 136.4(2) 11_654 .
Tb1 Mn1 Mn2 O7 -162.9(2) . .
Tb2 Mn1 Mn2 O7 -93.9(2) . .
O2 Mn1 Mn2 O1 -73.6(3) . .
O5 Mn1 Mn2 O1 -173.9(4) 11_654 .
O6 Mn1 Mn2 O1 100.8(3) . .
O3 Mn1 Mn2 O1 19.2(3) . .
O13 Mn1 Mn2 O1 -163.5(4) . .
Mn1 Mn1 Mn2 O1 -36.1(3) 11_654 .
Mn1 Mn1 Mn2 O1 67.4(3) 8_554 .
Tb1 Mn1 Mn2 O1 -118.3(3) 11_654 .
Tb1 Mn1 Mn2 O1 -57.6(3) . .
Tb2 Mn1 Mn2 O1 11.4(3) . .
O1 Mn1 Mn2 N1 166.7(5) . .
O2 Mn1 Mn2 N1 93.1(4) . .
O5 Mn1 Mn2 N1 -7.2(5) 11_654 .
O6 Mn1 Mn2 N1 -92.4(4) . .
O3 Mn1 Mn2 N1 -174.1(3) . .
O13 Mn1 Mn2 N1 3.2(4) . .
Mn1 Mn1 Mn2 N1 130.7(3) 11_654 .
Mn1 Mn1 Mn2 N1 -125.8(3) 8_554 .
Tb1 Mn1 Mn2 N1 48.4(4) 11_654 .
Tb1 Mn1 Mn2 N1 109.1(3) . .
Tb2 Mn1 Mn2 N1 178.2(3) . .
O1 Mn1 Mn2 O15 -15.4(4) . .
O2 Mn1 Mn2 O15 -89.0(3) . .
O5 Mn1 Mn2 O15 170.7(4) 11_654 .
O6 Mn1 Mn2 O15 85.4(3) . .
O3 Mn1 Mn2 O15 3.8(2) . .
O13 Mn1 Mn2 O15 -178.9(3) . .
Mn1 Mn1 Mn2 O15 -51.5(2) 11_654 .
Mn1 Mn1 Mn2 O15 52.0(2) 8_554 .
Tb1 Mn1 Mn2 O15 -133.7(2) 11_654 .
Tb1 Mn1 Mn2 O15 -73.0(2) . .
Tb2 Mn1 Mn2 O15 -4.0(2) . .
O1 Mn1 Mn2 O13 163.5(4) . .
O2 Mn1 Mn2 O13 89.9(3) . .
O5 Mn1 Mn2 O13 -10.4(4) 11_654 .
O6 Mn1 Mn2 O13 -95.6(3) . .
O3 Mn1 Mn2 O13 -177.3(2) . .
Mn1 Mn1 Mn2 O13 127.5(2) 11_654 .
Mn1 Mn1 Mn2 O13 -129.0(2) 8_554 .
Tb1 Mn1 Mn2 O13 45.2(2) 11_654 .
Tb1 Mn1 Mn2 O13 105.9(2) . .
Tb2 Mn1 Mn2 O13 175.0(2) . .
O1 Mn1 Mn2 Tb1 57.6(3) . .
O2 Mn1 Mn2 Tb1 -15.96(14) . .
O5 Mn1 Mn2 Tb1 -116.3(3) 11_654 .
O6 Mn1 Mn2 Tb1 158.47(17) . .
O3 Mn1 Mn2 Tb1 76.80(7) . .
O13 Mn1 Mn2 Tb1 -105.9(2) . .
Mn1 Mn1 Mn2 Tb1 21.56(3) 11_654 .
Mn1 Mn1 Mn2 Tb1 125.05(4) 8_554 .
Tb1 Mn1 Mn2 Tb1 -60.67(5) 11_654 .
Tb2 Mn1 Mn2 Tb1 69.05(2) . .
O19 Tb1 Mn2 O8 -53.4(3) . .
O17 Tb1 Mn2 O8 21.4(3) . .
O14 Tb1 Mn2 O8 -112.7(5) 11_654 .
O5 Tb1 Mn2 O8 164.8(3) . .
O2 Tb1 Mn2 O8 -131.2(3) . .
O4 Tb1 Mn2 O8 100.8(3) . .
O11 Tb1 Mn2 O8 99.8(3) . .
O1 Tb1 Mn2 O8 178.0(4) . .
Mn1 Tb1 Mn2 O8 -159.8(3) 11_654 .
Mn3 Tb1 Mn2 O8 90.1(3) . .
O19 Tb1 Mn2 O7 124.4(4) . .
O17 Tb1 Mn2 O7 -160.8(4) . .
O8 Tb1 Mn2 O7 177.8(5) . .
O14 Tb1 Mn2 O7 65.1(6) 11_654 .
O5 Tb1 Mn2 O7 -17.4(4) . .
O2 Tb1 Mn2 O7 46.6(4) . .
O4 Tb1 Mn2 O7 -81.4(4) . .
O11 Tb1 Mn2 O7 -82.4(4) . .
O1 Tb1 Mn2 O7 -4.2(4) . .
Mn1 Tb1 Mn2 O7 18.0(4) 11_654 .
Mn3 Tb1 Mn2 O7 -92.1(4) . .
O19 Tb1 Mn2 O1 128.6(3) . .
O17 Tb1 Mn2 O1 -156.6(3) . .
O8 Tb1 Mn2 O1 -178.0(4) . .
O14 Tb1 Mn2 O1 69.2(5) 11_654 .
O5 Tb1 Mn2 O1 -13.2(3) . .
O2 Tb1 Mn2 O1 50.7(3) . .
O4 Tb1 Mn2 O1 -77.3(3) . .
O11 Tb1 Mn2 O1 -78.2(3) . .
Mn1 Tb1 Mn2 O1 22.1(2) 11_654 .
Mn3 Tb1 Mn2 O1 -88.0(2) . .
O19 Tb1 Mn2 N1 -44.7(3) . .
O17 Tb1 Mn2 N1 30.1(3) . .
O8 Tb1 Mn2 N1 8.7(4) . .
O14 Tb1 Mn2 N1 -104.0(5) 11_654 .
O5 Tb1 Mn2 N1 173.5(3) . .
O2 Tb1 Mn2 N1 -122.6(3) . .
O4 Tb1 Mn2 N1 109.5(3) . .
O11 Tb1 Mn2 N1 108.5(3) . .
O1 Tb1 Mn2 N1 -173.3(3) . .
Mn1 Tb1 Mn2 N1 -151.1(2) 11_654 .
Mn3 Tb1 Mn2 N1 98.8(2) . .
O19 Tb1 Mn2 O15 -136.8(2) . .
O17 Tb1 Mn2 O15 -62.0(2) . .
O8 Tb1 Mn2 O15 -83.5(3) . .
O14 Tb1 Mn2 O15 163.8(5) 11_654 .
O5 Tb1 Mn2 O15 81.3(2) . .
O2 Tb1 Mn2 O15 145.3(2) . .
O4 Tb1 Mn2 O15 17.3(2) . .
O11 Tb1 Mn2 O15 16.3(2) . .
O1 Tb1 Mn2 O15 94.5(3) . .
Mn1 Tb1 Mn2 O15 116.68(15) 11_654 .
Mn3 Tb1 Mn2 O15 6.58(15) . .
O19 Tb1 Mn2 O13 48.2(2) . .
O17 Tb1 Mn2 O13 123.0(2) . .
O8 Tb1 Mn2 O13 101.6(3) . .
O14 Tb1 Mn2 O13 -11.1(5) 11_654 .
O5 Tb1 Mn2 O13 -93.6(2) . .
O2 Tb1 Mn2 O13 -29.6(2) . .
O4 Tb1 Mn2 O13 -157.6(2) . .
O11 Tb1 Mn2 O13 -158.6(2) . .
O1 Tb1 Mn2 O13 -80.4(3) . .
Mn1 Tb1 Mn2 O13 -58.24(16) 11_654 .
Mn3 Tb1 Mn2 O13 -168.34(15) . .
O19 Tb1 Mn2 Mn1 90.23(15) . .
O17 Tb1 Mn2 Mn1 165.03(16) . .
O8 Tb1 Mn2 Mn1 143.6(3) . .
O14 Tb1 Mn2 Mn1 30.9(4) 11_654 .
O5 Tb1 Mn2 Mn1 -51.59(14) . .
O2 Tb1 Mn2 Mn1 12.34(15) . .
O4 Tb1 Mn2 Mn1 -115.65(13) . .
O11 Tb1 Mn2 Mn1 -116.60(16) . .
O1 Tb1 Mn2 Mn1 -38.4(2) . .
Mn1 Tb1 Mn2 Mn1 -16.25(4) 11_654 .
Mn3 Tb1 Mn2 Mn1 -126.35(4) . .
O19 Tb1 Mn3 O11 -90.4(4) . .
O17 Tb1 Mn3 O11 -90.2(3) . .
O8 Tb1 Mn3 O11 -164.4(3) . .
O14 Tb1 Mn3 O11 -7.3(3) 11_654 .
O5 Tb1 Mn3 O11 67.8(3) . .
O2 Tb1 Mn3 O11 80.5(3) . .
O4 Tb1 Mn3 O11 146.9(3) . .
O1 Tb1 Mn3 O11 132.6(3) . .
Mn1 Tb1 Mn3 O11 61.7(2) 11_654 .
Mn2 Tb1 Mn3 O11 165.2(2) . .
O19 Tb1 Mn3 O10 91.4(4) . .
O17 Tb1 Mn3 O10 91.6(3) . .
O8 Tb1 Mn3 O10 17.5(3) . .
O14 Tb1 Mn3 O10 174.5(3) 11_654 .
O5 Tb1 Mn3 O10 -110.3(3) . .
O2 Tb1 Mn3 O10 -97.7(3) . .
O4 Tb1 Mn3 O10 -31.2(4) . .
O11 Tb1 Mn3 O10 -178.1(4) . .
O1 Tb1 Mn3 O10 -45.6(3) . .
Mn1 Tb1 Mn3 O10 -116.5(3) 11_654 .
Mn2 Tb1 Mn3 O10 -12.9(3) . .
O19 Tb1 Mn3 O4 122.7(4) . .
O17 Tb1 Mn3 O4 122.9(3) . .
O8 Tb1 Mn3 O4 48.7(3) . .
O14 Tb1 Mn3 O4 -154.2(3) 11_654 .
O5 Tb1 Mn3 O4 -79.1(3) . .
O2 Tb1 Mn3 O4 -66.4(3) . .
O11 Tb1 Mn3 O4 -146.9(3) . .
O1 Tb1 Mn3 O4 -14.3(3) . .
Mn1 Tb1 Mn3 O4 -85.2(2) 11_654 .
Mn2 Tb1 Mn3 O4 18.3(2) . .
O19 Tb1 Mn3 N2 -65.7(4) . .
O17 Tb1 Mn3 N2 -65.4(4) . .
O8 Tb1 Mn3 N2 -139.6(3) . .
O14 Tb1 Mn3 N2 17.5(4) 11_654 .
O5 Tb1 Mn3 N2 92.6(4) . .
O2 Tb1 Mn3 N2 105.2(3) . .
O4 Tb1 Mn3 N2 171.7(4) . .
O11 Tb1 Mn3 N2 24.8(4) . .
O1 Tb1 Mn3 N2 157.3(3) . .
Mn1 Tb1 Mn3 N2 86.4(3) 11_654 .
Mn2 Tb1 Mn3 N2 -170.0(3) . .
O19 Tb1 Mn3 O18 12.0(4) . .
O17 Tb1 Mn3 O18 12.2(3) . .
O8 Tb1 Mn3 O18 -61.9(2) . .
O14 Tb1 Mn3 O18 95.1(2) 11_654 .
O5 Tb1 Mn3 O18 170.2(3) . .
O2 Tb1 Mn3 O18 -177.1(2) . .
O4 Tb1 Mn3 O18 -110.7(3) . .
O11 Tb1 Mn3 O18 102.4(3) . .
O1 Tb1 Mn3 O18 -125.0(2) . .
Mn1 Tb1 Mn3 O18 164.1(2) 11_654 .
Mn2 Tb1 Mn3 O18 -92.4(2) . .
O19 Tb1 Mn3 O16 -175.7(3) . 14_655
O17 Tb1 Mn3 O16 -175.5(3) . 14_655
O8 Tb1 Mn3 O16 110.3(2) . 14_655
O14 Tb1 Mn3 O16 -92.6(2) 11_654 14_655
O5 Tb1 Mn3 O16 -17.5(2) . 14_655
O2 Tb1 Mn3 O16 -4.83(19) . 14_655
O4 Tb1 Mn3 O16 61.6(3) . 14_655
O11 Tb1 Mn3 O16 -85.3(3) . 14_655
O1 Tb1 Mn3 O16 47.3(2) . 14_655
Mn1 Tb1 Mn3 O16 -23.65(16) 11_654 14_655
Mn2 Tb1 Mn3 O16 79.91(16) . 14_655
O8 Mn2 N1 C7 159.3(9) . .
O7 Mn2 N1 C7 -20.5(9) . .
O1 Mn2 N1 C7 120.2(17) . .
O15 Mn2 N1 C7 -111.1(8) . .
O13 Mn2 N1 C7 69.5(9) . .
Mn1 Mn2 N1 C7 67.3(9) . .
Tb1 Mn2 N1 C7 153.8(8) . .
O8 Mn2 N1 C10 -17.0(5) . .
O7 Mn2 N1 C10 163.2(6) . .
O1 Mn2 N1 C10 -56.1(19) . .
O15 Mn2 N1 C10 72.6(5) . .
O13 Mn2 N1 C10 -106.8(5) . .
Mn1 Mn2 N1 C10 -109.0(5) . .
Tb1 Mn2 N1 C10 -22.4(6) . .
O11 Mn3 N2 C18 163.9(9) . .
O10 Mn3 N2 C18 -18.6(9) . .
O4 Mn3 N2 C18 -177(52) . .
O18 Mn3 N2 C18 71.4(9) . .
O16 Mn3 N2 C18 -107.2(9) 14_655 .
Tb1 Mn3 N2 C18 145.8(8) . .
O11 Mn3 N2 C21 -8.0(7) . .
O10 Mn3 N2 C21 169.5(7) . .
O4 Mn3 N2 C21 11(2) . .
O18 Mn3 N2 C21 -100.6(7) . .
O16 Mn3 N2 C21 80.8(7) 14_655 .
Tb1 Mn3 N2 C21 -26.1(8) . .
O2 Mn1 O1 Mn2 110.2(3) . .
O5 Mn1 O1 Mn2 111(4) 11_654 .
O6 Mn1 O1 Mn2 -80.3(3) . .
O3 Mn1 O1 Mn2 -164.6(2) . .
O13 Mn1 O1 Mn2 12.4(3) . .
Mn1 Mn1 O1 Mn2 149.9(2) 11_654 .
Mn1 Mn1 O1 Mn2 -120.2(2) 8_554 .
Tb1 Mn1 O1 Mn2 88.9(3) 11_654 .
Tb1 Mn1 O1 Mn2 100.1(3) . .
Tb2 Mn1 O1 Mn2 -161.3(5) . .
O2 Mn1 O1 Tb2 -88.5(3) . .
O5 Mn1 O1 Tb2 -87(4) 11_654 .
O6 Mn1 O1 Tb2 81.0(3) . .
O3 Mn1 O1 Tb2 -3.3(3) . .
O13 Mn1 O1 Tb2 173.7(3) . .
Mn1 Mn1 O1 Tb2 -48.8(2) 11_654 .
Mn1 Mn1 O1 Tb2 41.1(3) 8_554 .
Mn2 Mn1 O1 Tb2 161.3(5) . .
Tb1 Mn1 O1 Tb2 -109.8(2) 11_654 .
Tb1 Mn1 O1 Tb2 -98.6(3) . .
O2 Mn1 O1 Tb1 10.1(2) . .
O5 Mn1 O1 Tb1 11(4) 11_654 .
O6 Mn1 O1 Tb1 179.6(2) . .
O3 Mn1 O1 Tb1 95.30(15) . .
O13 Mn1 O1 Tb1 -87.7(2) . .
Mn1 Mn1 O1 Tb1 49.81(15) 11_654 .
Mn1 Mn1 O1 Tb1 139.73(14) 8_554 .
Mn2 Mn1 O1 Tb1 -100.1(3) . .
Tb1 Mn1 O1 Tb1 -11.2(3) 11_654 .
Tb2 Mn1 O1 Tb1 98.6(3) . .
O8 Mn2 O1 Mn1 -102.3(3) . .
O7 Mn2 O1 Mn1 76.8(3) . .
N1 Mn2 O1 Mn1 -63.5(18) . .
O15 Mn2 O1 Mn1 168.2(3) . .
O13 Mn2 O1 Mn1 -11.5(3) . .
Tb1 Mn2 O1 Mn1 -101.0(3) . .
O8 Mn2 O1 Tb2 99.4(4) . .
O7 Mn2 O1 Tb2 -81.6(4) . .
N1 Mn2 O1 Tb2 138.2(16) . .
O15 Mn2 O1 Tb2 9.9(4) . .
O13 Mn2 O1 Tb2 -169.9(4) . .
Mn1 Mn2 O1 Tb2 -158.3(5) . .
Tb1 Mn2 O1 Tb2 100.6(4) . .
O8 Mn2 O1 Tb1 -1.2(2) . .
O7 Mn2 O1 Tb1 177.8(2) . .
N1 Mn2 O1 Tb1 37.5(18) . .
O15 Mn2 O1 Tb1 -90.7(2) . .
O13 Mn2 O1 Tb1 89.5(2) . .
Mn1 Mn2 O1 Tb1 101.0(3) . .
O1 Tb2 O1 Mn1 2.6(2) 14_655 .
O5 Tb2 O1 Mn1 67.5(3) . .
O5 Tb2 O1 Mn1 -59.2(3) 14_655 .
O4 Tb2 O1 Mn1 -99.5(4) 14_655 .
O4 Tb2 O1 Mn1 142.2(3) . .
O16 Tb2 O1 Mn1 -139.2(3) . .
O16 Tb2 O1 Mn1 124.3(3) 14_655 .
Mn1 Tb2 O1 Mn1 3.8(3) 14_655 .
Tb1 Tb2 O1 Mn1 101.1(3) . .
Tb1 Tb2 O1 Mn1 -53.6(3) 14_655 .
O1 Tb2 O1 Mn2 159.6(4) 14_655 .
O5 Tb2 O1 Mn2 -135.4(4) . .
O5 Tb2 O1 Mn2 97.8(4) 14_655 .
O4 Tb2 O1 Mn2 57.5(5) 14_655 .
O4 Tb2 O1 Mn2 -60.8(3) . .
O16 Tb2 O1 Mn2 17.8(3) . .
O16 Tb2 O1 Mn2 -78.7(4) 14_655 .
Mn1 Tb2 O1 Mn2 157.0(6) . .
Mn1 Tb2 O1 Mn2 160.8(3) 14_655 .
Tb1 Tb2 O1 Mn2 -101.9(4) . .
Tb1 Tb2 O1 Mn2 103.4(3) 14_655 .
O1 Tb2 O1 Tb1 -98.48(16) 14_655 .
O5 Tb2 O1 Tb1 -33.53(17) . .
O5 Tb2 O1 Tb1 -160.3(2) 14_655 .
O4 Tb2 O1 Tb1 159.4(2) 14_655 .
O4 Tb2 O1 Tb1 41.09(18) . .
O16 Tb2 O1 Tb1 119.69(19) . .
O16 Tb2 O1 Tb1 23.2(3) 14_655 .
Mn1 Tb2 O1 Tb1 -101.1(3) . .
Mn1 Tb2 O1 Tb1 -97.28(13) 14_655 .
Tb1 Tb2 O1 Tb1 -154.66(7) 14_655 .
O19 Tb1 O1 Mn1 53.7(3) . .
O17 Tb1 O1 Mn1 144.1(3) . .
O8 Tb1 O1 Mn1 112.5(3) . .
O14 Tb1 O1 Mn1 -41.7(4) 11_654 .
O5 Tb1 O1 Mn1 -82.8(2) . .
O2 Tb1 O1 Mn1 -8.94(18) . .
O4 Tb1 O1 Mn1 -161.9(3) . .
O11 Tb1 O1 Mn1 -127.9(2) . .
Mn1 Tb1 O1 Mn1 -45.47(17) 11_654 .
Mn3 Tb1 O1 Mn1 -153.27(19) . .
Mn2 Tb1 O1 Mn1 111.4(3) . .
O19 Tb1 O1 Mn2 -57.7(3) . .
O17 Tb1 O1 Mn2 32.7(4) . .
O8 Tb1 O1 Mn2 1.1(2) . .
O14 Tb1 O1 Mn2 -153.1(2) 11_654 .
O5 Tb1 O1 Mn2 165.8(3) . .
O2 Tb1 O1 Mn2 -120.3(3) . .
O4 Tb1 O1 Mn2 86.7(2) . .
O11 Tb1 O1 Mn2 120.8(2) . .
Mn1 Tb1 O1 Mn2 -156.9(2) 11_654 .
Mn3 Tb1 O1 Mn2 95.35(19) . .
O19 Tb1 O1 Tb2 171.92(19) . .
O17 Tb1 O1 Tb2 -97.7(3) . .
O8 Tb1 O1 Tb2 -129.3(2) . .
O14 Tb1 O1 Tb2 76.5(3) 11_654 .
O5 Tb1 O1 Tb2 35.44(18) . .
O2 Tb1 O1 Tb2 109.3(2) . .
O4 Tb1 O1 Tb2 -43.66(18) . .
O11 Tb1 O1 Tb2 -9.6(3) . .
Mn1 Tb1 O1 Tb2 72.74(14) 11_654 .
Mn3 Tb1 O1 Tb2 -35.05(16) . .
Mn2 Tb1 O1 Tb2 -130.4(3) . .
O1 Mn1 O2 Mn1 92.21(18) . 11_654
O5 Mn1 O2 Mn1 -87.71(17) 11_654 11_654
O6 Mn1 O2 Mn1 -26.3(6) . 11_654
O3 Mn1 O2 Mn1 0.0 . 11_654
O13 Mn1 O2 Mn1 175.34(17) . 11_654
Mn1 Mn1 O2 Mn1 -4.78(6) 8_554 11_654
Mn2 Mn1 O2 Mn1 125.83(7) . 11_654
Tb1 Mn1 O2 Mn1 -109.81(16) 11_654 11_654
Tb1 Mn1 O2 Mn1 103.97(19) . 11_654
Tb2 Mn1 O2 Mn1 56.95(3) . 11_654
O1 Mn1 O2 Tb1 -11.8(3) . .
O5 Mn1 O2 Tb1 168.3(3) 11_654 .
O6 Mn1 O2 Tb1 -130.2(6) . .
O3 Mn1 O2 Tb1 -103.97(19) . .
O13 Mn1 O2 Tb1 71.4(2) . .
Mn1 Mn1 O2 Tb1 -103.97(19) 11_654 .
Mn1 Mn1 O2 Tb1 -108.7(2) 8_554 .
Mn2 Mn1 O2 Tb1 21.9(2) . .
Tb1 Mn1 O2 Tb1 146.2(3) 11_654 .
Tb2 Mn1 O2 Tb1 -47.02(18) . .
O1 Mn1 O2 Tb1 -158.0(2) . 11_654
O5 Mn1 O2 Tb1 22.1(2) 11_654 11_654
O6 Mn1 O2 Tb1 83.6(8) . 11_654
O3 Mn1 O2 Tb1 109.81(16) . 11_654
O13 Mn1 O2 Tb1 -74.8(2) . 11_654
Mn1 Mn1 O2 Tb1 109.81(16) 11_654 11_654
Mn1 Mn1 O2 Tb1 105.03(19) 8_554 11_654
Mn2 Mn1 O2 Tb1 -124.36(13) . 11_654
Tb1 Mn1 O2 Tb1 -146.2(3) . 11_654
Tb2 Mn1 O2 Tb1 166.76(15) . 11_654
O19 Tb1 O2 Mn1 -114.2(3) . .
O17 Tb1 O2 Mn1 -127.3(4) . .
O8 Tb1 O2 Mn1 -41.7(3) . .
O14 Tb1 O2 Mn1 167.1(3) 11_654 .
O5 Tb1 O2 Mn1 84.9(3) . .
O4 Tb1 O2 Mn1 36.9(3) . .
O11 Tb1 O2 Mn1 111.4(2) . .
O1 Tb1 O2 Mn1 9.1(2) . .
Mn1 Tb1 O2 Mn1 104.4(4) 11_654 .
Mn3 Tb1 O2 Mn1 71.52(16) . .
Mn2 Tb1 O2 Mn1 -18.96(19) . .
O19 Tb1 O2 Mn1 141.4(3) . 11_654
O17 Tb1 O2 Mn1 128.3(4) . 11_654
O8 Tb1 O2 Mn1 -146.1(2) . 11_654
O14 Tb1 O2 Mn1 62.7(2) 11_654 11_654
O5 Tb1 O2 Mn1 -19.6(2) . 11_654
O4 Tb1 O2 Mn1 -67.6(2) . 11_654
O11 Tb1 O2 Mn1 7.0(3) . 11_654
O1 Tb1 O2 Mn1 -95.4(3) . 11_654
Mn3 Tb1 O2 Mn1 -32.9(2) . 11_654
Mn2 Tb1 O2 Mn1 -123.4(2) . 11_654
O19 Tb1 O2 Tb1 12.48(19) . 11_654
O17 Tb1 O2 Tb1 -0.6(4) . 11_654
O8 Tb1 O2 Tb1 84.93(13) . 11_654
O14 Tb1 O2 Tb1 -66.24(15) 11_654 11_654
O5 Tb1 O2 Tb1 -148.50(16) . 11_654
O4 Tb1 O2 Tb1 163.52(17) . 11_654
O11 Tb1 O2 Tb1 -122.0(2) . 11_654
O1 Tb1 O2 Tb1 135.69(15) . 11_654
Mn1 Tb1 O2 Tb1 -128.93(18) 11_654 11_654
Mn3 Tb1 O2 Tb1 -161.84(8) . 11_654
Mn2 Tb1 O2 Tb1 107.68(3) . 11_654
O1 Mn1 O3 Mn1 2.21(17) . 14_655
O2 Mn1 O3 Mn1 92.62(4) . 14_655
O5 Mn1 O3 Mn1 178.59(17) 11_654 14_655
O6 Mn1 O3 Mn1 -92.66(4) . 14_655
O13 Mn1 O3 Mn1 -30(2) . 14_655
Mn1 Mn1 O3 Mn1 92.62(4) 11_654 14_655
Mn1 Mn1 O3 Mn1 -92.66(4) 8_554 14_655
Mn2 Mn1 O3 Mn1 -8.72(6) . 14_655
Tb1 Mn1 O3 Mn1 135.94(4) 11_654 14_655
Tb1 Mn1 O3 Mn1 52.45(3) . 14_655
Tb2 Mn1 O3 Mn1 -0.068(19) . 14_655
O1 Mn1 O3 Mn1 94.87(18) . 8_554
O2 Mn1 O3 Mn1 -174.72(7) . 8_554
O5 Mn1 O3 Mn1 -88.75(17) 11_654 8_554
O6 Mn1 O3 Mn1 0.0 . 8_554
O13 Mn1 O3 Mn1 62(2) . 8_554
Mn1 Mn1 O3 Mn1 -174.72(7) 11_654 8_554
Mn2 Mn1 O3 Mn1 83.94(7) . 8_554
Tb1 Mn1 O3 Mn1 -131.39(6) 11_654 8_554
Tb1 Mn1 O3 Mn1 145.12(6) . 8_554
Tb2 Mn1 O3 Mn1 92.59(3) . 8_554
O1 Mn1 O3 Mn1 -90.41(18) . 11_654
O2 Mn1 O3 Mn1 0.0 . 11_654
O5 Mn1 O3 Mn1 85.97(17) 11_654 11_654
O6 Mn1 O3 Mn1 174.72(7) . 11_654
O13 Mn1 O3 Mn1 -123(2) . 11_654
Mn1 Mn1 O3 Mn1 174.72(7) 8_554 11_654
Mn2 Mn1 O3 Mn1 -101.34(8) . 11_654
Tb1 Mn1 O3 Mn1 43.32(3) 11_654 11_654
Tb1 Mn1 O3 Mn1 -40.17(2) . 11_654
Tb2 Mn1 O3 Mn1 -92.69(4) . 11_654
O11 Mn3 O4 Tb1 -23.8(2) . .
O10 Mn3 O4 Tb1 158.9(2) . .
N2 Mn3 O4 Tb1 -42.7(19) . .
O18 Mn3 O4 Tb1 68.0(3) . .
O16 Mn3 O4 Tb1 -114.8(2) 14_655 .
O11 Mn3 O4 Tb2 84.4(3) . .
O10 Mn3 O4 Tb2 -92.9(3) . .
N2 Mn3 O4 Tb2 65.6(19) . .
O18 Mn3 O4 Tb2 176.2(3) . .
O16 Mn3 O4 Tb2 -6.6(3) 14_655 .
Tb1 Mn3 O4 Tb2 108.2(4) . .
O19 Tb1 O4 Mn3 -105.8(4) . .
O17 Tb1 O4 Mn3 -51.0(3) . .
O8 Tb1 O4 Mn3 -129.1(3) . .
O14 Tb1 O4 Mn3 33.6(3) 11_654 .
O5 Tb1 O4 Mn3 90.3(3) . .
O2 Tb1 O4 Mn3 136.25(16) . .
O11 Tb1 O4 Mn3 19.1(2) . .
O1 Tb1 O4 Mn3 163.9(3) . .
Mn1 Tb1 O4 Mn3 103.97(19) 11_654 .
Mn2 Tb1 O4 Mn3 -160.0(3) . .
O19 Tb1 O4 Tb2 132.0(3) . .
O17 Tb1 O4 Tb2 -173.3(2) . .
O8 Tb1 O4 Tb2 108.7(2) . .
O14 Tb1 O4 Tb2 -88.6(3) 11_654 .
O5 Tb1 O4 Tb2 -32.0(2) . .
O2 Tb1 O4 Tb2 14.0(3) . .
O11 Tb1 O4 Tb2 -103.1(2) . .
O1 Tb1 O4 Tb2 41.68(18) . .
Mn1 Tb1 O4 Tb2 -18.3(2) 11_654 .
Mn3 Tb1 O4 Tb2 -122.2(3) . .
Mn2 Tb1 O4 Tb2 77.76(16) . .
O1 Tb2 O4 Mn3 -36.9(5) 14_655 .
O1 Tb2 O4 Mn3 -159.1(4) . .
O5 Tb2 O4 Mn3 -79.5(3) . .
O5 Tb2 O4 Mn3 164.1(3) 14_655 .
O4 Tb2 O4 Mn3 61.9(3) 14_655 .
O16 Tb2 O4 Mn3 112.2(3) . .
O16 Tb2 O4 Mn3 6.9(3) 14_655 .
Mn1 Tb2 O4 Mn3 -142.6(3) . .
Mn1 Tb2 O4 Mn3 -79.8(3) 14_655 .
Tb1 Tb2 O4 Mn3 -111.3(4) . .
Tb1 Tb2 O4 Mn3 77.7(6) 14_655 .
O1 Tb2 O4 Tb1 74.4(3) 14_655 .
O1 Tb2 O4 Tb1 -47.8(2) . .
O5 Tb2 O4 Tb1 31.8(2) . .
O5 Tb2 O4 Tb1 -84.6(4) 14_655 .
O4 Tb2 O4 Tb1 173.2(2) 14_655 .
O16 Tb2 O4 Tb1 -136.4(2) . .
O16 Tb2 O4 Tb1 118.3(3) 14_655 .
Mn1 Tb2 O4 Tb1 -31.31(17) . .
Mn1 Tb2 O4 Tb1 31.5(3) 14_655 .
Tb1 Tb2 O4 Tb1 -171.0(3) 14_655 .
O19 Tb1 O5 Mn1 -10.5(5) . 11_654
O17 Tb1 O5 Mn1 -139.9(3) . 11_654
O8 Tb1 O5 Mn1 105.4(3) . 11_654
O14 Tb1 O5 Mn1 -64.9(3) 11_654 11_654
O2 Tb1 O5 Mn1 19.29(18) . 11_654
O4 Tb1 O5 Mn1 156.1(3) . 11_654
O11 Tb1 O5 Mn1 -137.1(3) . 11_654
O1 Tb1 O5 Mn1 88.1(3) . 11_654
Mn3 Tb1 O5 Mn1 -169.8(3) . 11_654
Mn2 Tb1 O5 Mn1 95.7(2) . 11_654
O19 Tb1 O5 Tb2 -133.6(3) . .
O17 Tb1 O5 Tb2 97.0(3) . .
O8 Tb1 O5 Tb2 -17.8(3) . .
O14 Tb1 O5 Tb2 172.0(3) 11_654 .
O2 Tb1 O5 Tb2 -103.8(2) . .
O4 Tb1 O5 Tb2 33.0(2) . .
O11 Tb1 O5 Tb2 99.8(2) . .
O1 Tb1 O5 Tb2 -35.06(18) . .
Mn1 Tb1 O5 Tb2 -123.1(3) 11_654 .
Mn3 Tb1 O5 Tb2 67.10(16) . .
Mn2 Tb1 O5 Tb2 -27.40(19) . .
O1 Tb2 O5 Mn1 62.7(3) 14_655 11_654
O1 Tb2 O5 Mn1 -69.4(3) . 11_654
O5 Tb2 O5 Mn1 -1.54(19) 14_655 11_654
O4 Tb2 O5 Mn1 97.3(4) 14_655 11_654
O4 Tb2 O5 Mn1 -142.4(3) . 11_654
O16 Tb2 O5 Mn1 -121.8(3) . 11_654
O16 Tb2 O5 Mn1 148.6(3) 14_655 11_654
Mn1 Tb2 O5 Mn1 -41.4(2) . 11_654
Mn1 Tb2 O5 Mn1 37.4(2) 14_655 11_654
Tb1 Tb2 O5 Mn1 -109.4(4) . 11_654
Tb1 Tb2 O5 Mn1 45.2(3) 14_655 11_654
O1 Tb2 O5 Tb1 172.2(2) 14_655 .
O1 Tb2 O5 Tb1 40.1(2) . .
O5 Tb2 O5 Tb1 107.9(2) 14_655 .
O4 Tb2 O5 Tb1 -153.3(2) 14_655 .
O4 Tb2 O5 Tb1 -33.0(2) . .
O16 Tb2 O5 Tb1 -12.4(5) . .
O16 Tb2 O5 Tb1 -101.9(2) 14_655 .
Mn1 Tb2 O5 Tb1 68.07(17) . .
Mn1 Tb2 O5 Tb1 146.8(2) 14_655 .
Tb1 Tb2 O5 Tb1 154.66(9) 14_655 .
O1 Mn1 O6 Mn1 -91.75(19) . 8_554
O2 Mn1 O6 Mn1 26.3(6) . 8_554
O5 Mn1 O6 Mn1 87.51(18) 11_654 8_554
O3 Mn1 O6 Mn1 0.0 . 8_554
O13 Mn1 O6 Mn1 -175.12(17) . 8_554
Mn1 Mn1 O6 Mn1 4.87(7) 11_654 8_554
Mn2 Mn1 O6 Mn1 -126.43(5) . 8_554
Tb1 Mn1 O6 Mn1 98.92(19) 11_654 8_554
Tb1 Mn1 O6 Mn1 -91.2(3) . 8_554
Tb2 Mn1 O6 Mn1 -56.97(3) . 8_554
O8 Mn2 O7 C1 20(3) . .
O1 Mn2 O7 C1 -152.6(8) . .
N1 Mn2 O7 C1 21.3(8) . .
O15 Mn2 O7 C1 110.8(8) . .
O13 Mn2 O7 C1 -75.5(8) . .
Mn1 Mn2 O7 C1 -119.0(8) . .
Tb1 Mn2 O7 C1 -149.4(7) . .
O7 Mn2 O8 C11 -7(2) . .
O1 Mn2 O8 C11 165.4(6) . .
N1 Mn2 O8 C11 -8.7(6) . .
O15 Mn2 O8 C11 -98.2(6) . .
O13 Mn2 O8 C11 88.1(6) . .
Mn1 Mn2 O8 C11 131.3(6) . .
Tb1 Mn2 O8 C11 163.8(7) . .
O7 Mn2 O8 Tb1 -171(2) . .
O1 Mn2 O8 Tb1 1.5(3) . .
N1 Mn2 O8 Tb1 -172.5(3) . .
O15 Mn2 O8 Tb1 98.0(3) . .
O13 Mn2 O8 Tb1 -75.7(3) . .
Mn1 Mn2 O8 Tb1 -32.5(2) . .
O19 Tb1 O8 C11 -36.9(7) . .
O17 Tb1 O8 C11 40.0(7) . .
O14 Tb1 O8 C11 -20.8(9) 11_654 .
O5 Tb1 O8 C11 179.7(6) . .
O2 Tb1 O8 C11 -111.7(7) . .
O4 Tb1 O8 C11 130.4(7) . .
O11 Tb1 O8 C11 95.4(7) . .
O1 Tb1 O8 C11 -162.3(7) . .
Mn1 Tb1 O8 C11 -135.4(6) 11_654 .
Mn3 Tb1 O8 C11 105.5(7) . .
Mn2 Tb1 O8 C11 -161.1(9) . .
O19 Tb1 O8 Mn2 124.2(3) . .
O17 Tb1 O8 Mn2 -158.9(3) . .
O14 Tb1 O8 Mn2 140.3(3) 11_654 .
O5 Tb1 O8 Mn2 -19.1(4) . .
O2 Tb1 O8 Mn2 49.4(3) . .
O4 Tb1 O8 Mn2 -68.5(3) . .
O11 Tb1 O8 Mn2 -103.5(3) . .
O1 Tb1 O8 Mn2 -1.2(2) . .
Mn1 Tb1 O8 Mn2 25.7(3) 11_654 .
Mn3 Tb1 O8 Mn2 -93.4(2) . .
O11 Mn3 O10 C12 56(4) . .
O4 Mn3 O10 C12 -163.7(7) . .
N2 Mn3 O10 C12 19.7(8) . .
O18 Mn3 O10 C12 -67.2(8) . .
O16 Mn3 O10 C12 121.7(8) 14_655 .
Tb1 Mn3 O10 C12 -142.8(7) . .
O10 Mn3 O11 C22 -55(4) . .
O4 Mn3 O11 C22 164.9(6) . .
N2 Mn3 O11 C22 -18.2(7) . .
O18 Mn3 O11 C22 68.5(6) . .
O16 Mn3 O11 C22 -120.3(6) 14_655 .
Tb1 Mn3 O11 C22 142.9(7) . .
O10 Mn3 O11 Tb1 162(4) . .
O4 Mn3 O11 Tb1 22.0(2) . .
N2 Mn3 O11 Tb1 -161.1(3) . .
O18 Mn3 O11 Tb1 -74.3(3) . .
O16 Mn3 O11 Tb1 96.9(2) 14_655 .
O19 Tb1 O11 C22 -9.8(9) . .
O17 Tb1 O11 C22 -56.1(8) . .
O8 Tb1 O11 C22 -114.2(8) . .
O14 Tb1 O11 C22 38.6(7) 11_654 .
O5 Tb1 O11 C22 125.9(8) . .
O2 Tb1 O11 C22 99.1(8) . .
O4 Tb1 O11 C22 -153.3(8) . .
O1 Tb1 O11 C22 172.2(7) . .
Mn1 Tb1 O11 C22 103.0(8) 11_654 .
Mn3 Tb1 O11 C22 -133.7(9) . .
Mn2 Tb1 O11 C22 -152.3(7) . .
O19 Tb1 O11 Mn3 123.9(3) . .
O17 Tb1 O11 Mn3 77.6(3) . .
O8 Tb1 O11 Mn3 19.5(3) . .
O14 Tb1 O11 Mn3 172.3(3) 11_654 .
O5 Tb1 O11 Mn3 -100.4(3) . .
O2 Tb1 O11 Mn3 -127.2(2) . .
O4 Tb1 O11 Mn3 -19.6(2) . .
O1 Tb1 O11 Mn3 -54.2(3) . .
Mn1 Tb1 O11 Mn3 -123.3(2) 11_654 .
Mn2 Tb1 O11 Mn3 -18.6(3) . .
O1 Mn1 O13 C23 138.9(7) . .
O2 Mn1 O13 C23 49.2(7) . .
O5 Mn1 O13 C23 -37.5(7) 11_654 .
O6 Mn1 O13 C23 -126.4(7) . .
O3 Mn1 O13 C23 171.8(16) . .
Mn1 Mn1 O13 C23 53.6(8) 11_654 .
Mn1 Mn1 O13 C23 -130.6(6) 8_554 .
Mn2 Mn1 O13 C23 148.4(8) . .
Tb1 Mn1 O13 C23 5.2(7) 11_654 .
Tb1 Mn1 O13 C23 88.3(7) . .
Tb2 Mn1 O13 C23 143.0(6) . .
O1 Mn1 O13 Mn2 -9.5(2) . .
O2 Mn1 O13 Mn2 -99.14(16) . .
O5 Mn1 O13 Mn2 174.1(2) 11_654 .
O6 Mn1 O13 Mn2 85.24(16) . .
O3 Mn1 O13 Mn2 23(2) . .
Mn1 Mn1 O13 Mn2 -94.7(2) 11_654 .
Mn1 Mn1 O13 Mn2 81.0(2) 8_554 .
Tb1 Mn1 O13 Mn2 -143.15(17) 11_654 .
Tb1 Mn1 O13 Mn2 -60.05(15) . .
Tb2 Mn1 O13 Mn2 -5.4(3) . .
O8 Mn2 O13 C23 -42.0(9) . .
O7 Mn2 O13 C23 130.6(9) . .
O1 Mn2 O13 C23 -131.4(9) . .
N1 Mn2 O13 C23 41.2(9) . .
O15 Mn2 O13 C23 -133(2) . .
Mn1 Mn2 O13 C23 -140.9(10) . .
Tb1 Mn2 O13 C23 -79.8(9) . .
O8 Mn2 O13 Mn1 98.9(3) . .
O7 Mn2 O13 Mn1 -88.5(3) . .
O1 Mn2 O13 Mn1 9.5(2) . .
N1 Mn2 O13 Mn1 -177.9(3) . .
O15 Mn2 O13 Mn1 8(2) . .
Tb1 Mn2 O13 Mn1 61.08(17) . .
O8 Mn2 O15 C25 -146.8(7) . .
O7 Mn2 O15 C25 40.5(7) . .
O1 Mn2 O15 C25 -57.4(7) . .
N1 Mn2 O15 C25 130.0(7) . .
O13 Mn2 O15 C25 -55(2) . .
Mn1 Mn2 O15 C25 -48.7(8) . .
Tb1 Mn2 O15 C25 -108.4(7) . .
O1 Tb2 O16 C25 -179.1(7) 14_655 .
O1 Tb2 O16 C25 -42.8(8) . .
O5 Tb2 O16 C25 7.1(9) . .
O5 Tb2 O16 C25 -124.2(8) 14_655 .
O4 Tb2 O16 C25 162.8(8) 14_655 .
O4 Tb2 O16 C25 27.0(8) . .
O16 Tb2 O16 C25 90.6(8) 14_655 .
Mn1 Tb2 O16 C25 -60.9(8) . .
Mn1 Tb2 O16 C25 -139.5(7) 14_655 .
Tb1 Tb2 O16 C25 -1.0(8) . .
Tb1 Tb2 O16 C25 -162.3(8) 14_655 .
O1 Tb2 O16 Mn3 13.3(4) 14_655 14_655
O1 Tb2 O16 Mn3 149.6(2) . 14_655
O5 Tb2 O16 Mn3 -160.5(3) . 14_655
O5 Tb2 O16 Mn3 68.1(2) 14_655 14_655
O4 Tb2 O16 Mn3 -4.83(19) 14_655 14_655
O4 Tb2 O16 Mn3 -140.6(2) . 14_655
O16 Tb2 O16 Mn3 -76.98(18) 14_655 14_655
Mn1 Tb2 O16 Mn3 131.45(15) . 14_655
Mn1 Tb2 O16 Mn3 52.9(3) 14_655 14_655
Tb1 Tb2 O16 Mn3 -168.59(13) . 14_655
Tb1 Tb2 O16 Mn3 30.14(17) 14_655 14_655
O19 Tb1 O17 C27 167.2(10) . .
O8 Tb1 O17 C27 89.0(10) . .
O14 Tb1 O17 C27 -115.5(10) 11_654 .
O5 Tb1 O17 C27 -43.9(11) . .
O2 Tb1 O17 C27 -179.5(8) . .
O4 Tb1 O17 C27 14.3(10) . .
O11 Tb1 O17 C27 -46.5(9) . .
O1 Tb1 O17 C27 60.5(10) . .
Mn1 Tb1 O17 C27 -99.1(10) 11_654 .
Mn3 Tb1 O17 C27 -12.7(9) . .
Mn2 Tb1 O17 C27 78.1(10) . .
O11 Mn3 O18 C27 24.0(9) . .
O10 Mn3 O18 C27 -159.5(9) . .
O4 Mn3 O18 C27 -62.3(9) . .
N2 Mn3 O18 C27 108.8(9) . .
O16 Mn3 O18 C27 -80.0(18) 14_655 .
Tb1 Mn3 O18 C27 -22.2(8) . .
O17 Tb1 O19 C29 127.1(12) . .
O8 Tb1 O19 C29 -151.9(12) . .
O14 Tb1 O19 C29 35.9(11) 11_654 .
O5 Tb1 O19 C29 -19.0(13) . .
O2 Tb1 O19 C29 -46.6(11) . .
O4 Tb1 O19 C29 -175.0(10) . .
O11 Tb1 O19 C29 81.8(12) . .
O1 Tb1 O19 C29 -100.1(11) . .
Mn1 Tb1 O19 C29 -25.2(12) 11_654 .
Mn3 Tb1 O19 C29 127.3(11) . .
Mn2 Tb1 O19 C29 -127.2(11) . .
Mn2 O7 C1 C2 -11.7(15) . .
Mn2 O7 C1 C6 170.9(8) . .
O7 C1 C2 C3 178.7(12) . .
C6 C1 C2 C3 -3.8(18) . .
O7 C1 C2 C7 -7.3(18) . .
C6 C1 C2 C7 170.2(11) . .
C1 C2 C3 C4 0(3) . .
C7 C2 C3 C4 -174.6(17) . .
C2 C3 C4 C5 3(3) . .
C2 C3 C4 C8 -154(2) . .
C2 C3 C4 C8' 152(2) . .
C3 C4 C5 C6 -1(3) . .
C8 C4 C5 C6 153(3) . .
C8' C4 C5 C6 -155(2) . .
C4 C5 C6 C9 -178.8(17) . .
C4 C5 C6 C1 -3(3) . .
O7 C1 C6 C5 -177.3(12) . .
C2 C1 C6 C5 5.2(18) . .
O7 C1 C6 C9 -1.2(18) . .
C2 C1 C6 C9 -178.7(11) . .
C10 N1 C7 C2 -173.5(10) . .
Mn2 N1 C7 C2 10.8(15) . .
C1 C2 C7 N1 7.3(19) . .
C3 C2 C7 N1 -178.7(12) . .
C5 C6 C9 O9 -178.2(17) . .
C1 C6 C9 O9 6(2) . .
C7 N1 C10 C11 -138.5(10) . .
Mn2 N1 C10 C11 37.9(8) . .
Mn2 O8 C11 C10 31.0(9) . .
Tb1 O8 C11 C10 -168.7(5) . .
N1 C10 C11 O8 -43.2(9) . .
Mn3 O10 C12 C13 -15.3(14) . .
Mn3 O10 C12 C17 167.6(6) . .
O10 C12 C13 C14 177.3(10) . .
C17 C12 C13 C14 -5.6(16) . .
O10 C12 C13 C18 2.0(17) . .
C17 C12 C13 C18 179.1(10) . .
C12 C13 C14 C15 4.4(19) . .
C18 C13 C14 C15 -179.8(12) . .
C13 C14 C15 C16 1(2) . .
C13 C14 C15 C19 177.9(12) . .
C14 C15 C16 C17 -6(2) . .
C19 C15 C16 C17 178.1(12) . .
C15 C16 C17 C20 -172.2(12) . .
C15 C16 C17 C12 4.1(18) . .
O10 C12 C17 C20 -5.1(14) . .
C13 C12 C17 C20 177.7(10) . .
O10 C12 C17 C16 178.6(9) . .
C13 C12 C17 C16 1.4(15) . .
C21 N2 C18 C13 -176.1(10) . .
Mn3 N2 C18 C13 12.8(16) . .
C12 C13 C18 N2 -1.2(18) . .
C14 C13 C18 N2 -176.7(10) . .
C16 C17 C20 O12 4.6(16) . .
C12 C17 C20 O12 -171.7(10) . .
C18 N2 C21 C22 -142.9(10) . .
Mn3 N2 C21 C22 29.5(9) . .
Mn3 O11 C22 C21 38.5(10) . .
Tb1 O11 C22 C21 167.6(6) . .
N2 C21 C22 O11 -43.0(11) . .
Tb1 O14 C23 O13 6.6(16) 11_654 .
Tb1 O14 C23 C24 -172.6(7) 11_654 .
Mn1 O13 C23 O14 -8.0(13) . .
Mn2 O13 C23 O14 122.3(9) . .
Mn1 O13 C23 C24 171.2(7) . .
Mn2 O13 C23 C24 -58.5(13) . .
Mn3 O16 C25 O15 177.2(6) 14_655 .
Tb2 O16 C25 O15 13.1(14) . .
Mn3 O16 C25 C26 -4.0(14) 14_655 .
Tb2 O16 C25 C26 -168.2(7) . .
Mn2 O15 C25 O16 48.9(13) . .
Mn2 O15 C25 C26 -129.9(8) . .
Mn3 O18 C27 O17 22.1(15) . .
Mn3 O18 C27 C28 -156.1(9) . .
Tb1 O17 C27 O18 0.8(17) . .
Tb1 O17 C27 C28 179.0(8) . .
Tb1 O19 C29 O19 35.0(8) . 11_654
Tb1 O19 C29 C30 -145.0(8) . .

loop_
_platon_squeeze_void_nr
_platon_squeeze_void_average_x
_platon_squeeze_void_average_y
_platon_squeeze_void_average_z
_platon_squeeze_void_volume
_platon_squeeze_void_count_electrons
_platon_squeeze_void_content
1 -0.006 -0.004 0.000 12871 3258 ' '
